data_7160970
loop_
_publ_author_name
'Han, Ingyu'
'Lee, Ha-Jin'
'Choi, Soo Hyuk'

_publ_section_title
;
 Controlled packing of metal-peptide superhelices with &#x3b2;-peptide
 foldamers.
;
_journal_issue 8
_journal_name_full 'Organic &amp; biomolecular chemistry'
_journal_page_first 1600
_journal_page_last 1604
_journal_paper_doi 10.1039/d6ob00111d
_journal_volume 24
_journal_year 2026
_chemical_absolute_configuration ad
_chemical_formula_moiety 'C70 H96 Ag2 N12 O9 [+ solvent]'
_chemical_formula_sum 'C70 H96 Ag2 N12 O9'
_chemical_formula_weight 1465.32
_space_group_crystal_system triclinic
_space_group_IT_number 1
_space_group_name_Hall 'P 1'
_space_group_name_H-M_alt 'P 1'
_atom_sites_solution_hydrogens geom
_atom_sites_solution_primary direct
_audit_creation_method SHELXL-2014/7
_audit_update_record
;
2025-12-09 deposited with the CCDC.	2026-02-02 downloaded from the CCDC.
;
_cell_angle_alpha 68.48(3)
_cell_angle_beta 89.72(3)
_cell_angle_gamma 82.79(3)
_cell_formula_units_Z 2
_cell_length_a 11.114(9)
_cell_length_b 18.316(16)
_cell_length_c 23.20(2)
_cell_measurement_reflns_used 7305
_cell_measurement_temperature 243(2)
_cell_measurement_theta_max 22.90
_cell_measurement_theta_min 2.24
_cell_volume 4354(6)
_computing_cell_refinement 'Bruker SAINT'
_computing_data_collection 'Bruker APEX3'
_computing_data_reduction 'Bruker SAINT'
_computing_molecular_graphics 'Bruker SHELXTL'
_computing_publication_material 'Bruker SHELXTL'
_computing_structure_refinement 'SHELXL-2014/7 (Sheldrick, 2014)'
_computing_structure_solution 'Bruker SHELXTL'
_diffrn_ambient_temperature 243(2)
_diffrn_measured_fraction_theta_full 0.999
_diffrn_measured_fraction_theta_max 0.998
_diffrn_measurement_device_type 'PHOTON III M14'
_diffrn_measurement_method '\f and \w scans'
_diffrn_radiation_type MoK\a
_diffrn_radiation_wavelength 0.71073
_diffrn_reflns_av_R_equivalents 0.1051
_diffrn_reflns_av_unetI/netI 0.1244
_diffrn_reflns_Laue_measured_fraction_full 0.999
_diffrn_reflns_Laue_measured_fraction_max 0.998
_diffrn_reflns_limit_h_max 14
_diffrn_reflns_limit_h_min -14
_diffrn_reflns_limit_k_max 24
_diffrn_reflns_limit_k_min -24
_diffrn_reflns_limit_l_max 30
_diffrn_reflns_limit_l_min -30
_diffrn_reflns_number 115234
_diffrn_reflns_point_group_measured_fraction_full 0.999
_diffrn_reflns_point_group_measured_fraction_max 0.998
_diffrn_reflns_theta_full 25.242
_diffrn_reflns_theta_max 28.281
_diffrn_reflns_theta_min 2.069
_exptl_absorpt_coefficient_mu 0.501
_exptl_absorpt_correction_T_max 0.6452
_exptl_absorpt_correction_T_min 0.5592
_exptl_absorpt_correction_type multi-scan
_exptl_absorpt_process_details 'Bruker SADABS'
_exptl_crystal_colour colourless
_exptl_crystal_density_diffrn 1.118
_exptl_crystal_description block
_exptl_crystal_F_000 1532
_exptl_crystal_size_max 0.352
_exptl_crystal_size_mid 0.267
_exptl_crystal_size_min 0.153
_refine_diff_density_max 1.056
_refine_diff_density_min -0.734
_refine_diff_density_rms 0.077
_refine_ls_abs_structure_details
; 
 Refined as an inversion twin. 
;
_refine_ls_abs_structure_Flack 0.13(2)
_refine_ls_extinction_method none
_refine_ls_goodness_of_fit_ref 0.978
_refine_ls_hydrogen_treatment constr
_refine_ls_matrix_type full
_refine_ls_number_parameters 1686
_refine_ls_number_reflns 42367
_refine_ls_number_restraints 47
_refine_ls_restrained_S_all 0.979
_refine_ls_R_factor_all 0.1105
_refine_ls_R_factor_gt 0.0674
_refine_ls_shift/su_max 0.007
_refine_ls_shift/su_mean 0.000
_refine_ls_structure_factor_coef Fsqd
_refine_ls_weighting_details 'w=1/[\s^2^(Fo^2^)+(0.0812P)^2^] where P=(Fo^2^+2Fc^2^)/3'
_refine_ls_weighting_scheme calc
_refine_ls_wR_factor_gt 0.1638
_refine_ls_wR_factor_ref 0.1889
_reflns_Friedel_coverage 1.000
_reflns_Friedel_fraction_full 0.999
_reflns_Friedel_fraction_max 0.998
_reflns_number_gt 26715
_reflns_number_total 42367
_reflns_threshold_expression 'I > 2\s(I)'
_cod_data_source_file d6ob00111d2.cif
_cod_data_source_block HIG-II-56_1_sq
_cod_depositor_comments
;
The following automatic conversions were performed:

data item '_exptl_absorpt_correction_type' value 'Multi-scan' was
changed to 'multi-scan' in accordance with the
/home/data/users/saulius/crontab/automatic-downloads/rss-feeds/RSC/lib/dictionaries/cif_core.dic
dictionary named 'cif_core.dic' version 2.4.2 last updated on
2011-04-26.

Automatic conversion script
Id: cif_fix_values 8170 2020-07-09 18:12:32Z antanas 

 Adding full bibliography for 7160968--7160971.cif.
;
_cod_original_cell_volume 4353(6)
_cod_database_code 7160970
_shelx_shelxl_version_number 2014/7
_shelx_space_group_comment
; 
The symmetry employed for this shelxl refinement is uniquely defined 
by the following loop, which should always be used as a source of 
symmetry information in preference to the above space-group names. 
They are only intended as comments. 
;
_shelx_estimated_absorpt_t_min 0.843
_shelx_estimated_absorpt_t_max 0.927

loop_
_space_group_symop_operation_xyz
'x, y, z'

loop_
_atom_site_label
_atom_site_type_symbol
_atom_site_fract_x
_atom_site_fract_y
_atom_site_fract_z
_atom_site_U_iso_or_equiv
_atom_site_adp_type
_atom_site_occupancy
_atom_site_site_symmetry_order
_atom_site_calc_flag
_atom_site_refinement_flags_posn
_atom_site_refinement_flags_adp
_atom_site_refinement_flags_occupancy
_atom_site_disorder_assembly
_atom_site_disorder_group
Ag1 Ag 0.64685(5) 1.05382(4) 0.13190(3) 0.05114(18) Uani 1 1 d . . . . .
Ag2 Ag 0.62214(7) 0.56652(5) 0.81693(4) 0.0721(2) Uani 1 1 d . . . . .
Ag3 Ag 0.36669(6) 0.19568(5) 0.88265(4) 0.0635(2) Uani 1 1 d . . . . .
Ag4 Ag 0.39596(7) 0.69894(5) 0.28178(4) 0.0704(2) Uani 1 1 d . . . . .
N1 N 0.8048(7) 0.5746(4) -0.1510(4) 0.0558(19) Uani 1 1 d . . . . .
N2 N 0.9531(6) 0.7944(4) -0.2289(3) 0.0409(14) Uani 1 1 d . . . . .
H2N H 0.9033 0.7829 -0.2522 0.049 Uiso 1 1 calc R U . . .
N3 N 0.8682(6) 0.8547(4) -0.1116(3) 0.0456(16) Uani 1 1 d . . . . .
H3N H 0.9226 0.8855 -0.1128 0.055 Uiso 1 1 calc R U . . .
N4 N 1.1357(6) 0.8259(5) -0.0620(3) 0.0491(17) Uani 1 1 d . . . . .
H4N H 1.1269 0.8094 -0.0922 0.059 Uiso 1 1 calc R U . . .
N5 N 1.0743(5) 1.0150(4) -0.0394(3) 0.0396(14) Uani 1 1 d . . . . .
H5N H 1.1437 1.0242 -0.0282 0.048 Uiso 1 1 calc R U . . .
N6 N 0.7940(6) 1.0420(4) 0.0728(3) 0.0426(15) Uani 1 1 d . . . . .
N7 N 0.5033(6) 1.0543(4) 0.1938(3) 0.0474(17) Uani 1 1 d . . . . .
N8 N 0.2247(5) 1.0233(4) 0.3198(3) 0.0370(13) Uani 1 1 d . . . . .
H8N H 0.1524 1.0321 0.3024 0.044 Uiso 1 1 calc R U . . .
N9 N 0.2132(6) 0.8392(4) 0.4617(3) 0.0411(15) Uani 1 1 d . . . . .
H9N H 0.2148 0.8221 0.5020 0.049 Uiso 1 1 calc R U . . .
N10 N 0.4792(7) 0.8637(4) 0.5006(3) 0.0487(17) Uani 1 1 d . . . . .
H10N H 0.4184 0.8976 0.4794 0.058 Uiso 1 1 calc R U . . .
N11 N 0.3764(6) 0.8480(4) 0.6444(3) 0.0487(17) Uani 1 1 d . . . . .
H11N H 0.4330 0.8318 0.6737 0.058 Uiso 1 1 calc R U . . .
N12 N 0.4459(8) 0.6097(5) 0.7700(4) 0.061(2) Uani 1 1 d . . . . .
N13 N 0.5743(7) 0.6547(5) 1.2614(4) 0.0556(19) Uani 1 1 d . . . . .
N14 N 0.6378(6) 0.4182(4) 1.2660(3) 0.0496(17) Uani 1 1 d . . . . .
H14N H 0.5821 0.4331 1.2874 0.060 Uiso 1 1 calc R U . . .
N15 N 0.5239(7) 0.4062(4) 1.1301(3) 0.0512(18) Uani 1 1 d . . . . .
H15N H 0.5815 0.3702 1.1285 0.061 Uiso 1 1 calc R U . . .
N16 N 0.7964(6) 0.4290(4) 1.0805(3) 0.0460(16) Uani 1 1 d . . . . .
H16N H 0.7908 0.4449 1.1115 0.055 Uiso 1 1 calc R U . . .
N17 N 0.7847(5) 0.2476(4) 1.0453(3) 0.0449(16) Uani 1 1 d . . . . .
H17N H 0.8566 0.2420 1.0313 0.054 Uiso 1 1 calc R U . . .
N18 N 0.5102(7) 0.2090(5) 0.9399(4) 0.0538(18) Uani 1 1 d . . . . .
N19 N 0.2247(6) 0.1971(5) 0.8175(3) 0.055(2) Uani 1 1 d . . . . .
N20 N -0.0529(6) 0.2372(4) 0.6846(3) 0.0412(15) Uani 1 1 d . . . . .
H20N H -0.1239 0.2292 0.6998 0.049 Uiso 1 1 calc R U . . .
N21 N -0.1138(6) 0.4353(4) 0.5533(4) 0.0489(17) Uani 1 1 d . . . . .
H21N H -0.1101 0.4563 0.5131 0.059 Uiso 1 1 calc R U . . .
N22 N 0.1535(6) 0.4047(4) 0.5183(3) 0.0495(17) Uani 1 1 d . . . . .
H22N H 0.1002 0.3735 0.5360 0.059 Uiso 1 1 calc R U . . .
N23 N 0.0670(6) 0.4743(4) 0.3654(3) 0.0446(16) Uani 1 1 d . . . . .
H23N H 0.1181 0.4880 0.3359 0.054 Uiso 1 1 calc R U . . .
N24 N 0.2159(7) 0.6925(4) 0.3194(4) 0.0527(18) Uani 1 1 d . . . . .
O1 O 1.0978(5) 0.7444(4) -0.1506(3) 0.0564(16) Uani 1 1 d . . . . .
O2 O 0.7281(5) 0.8252(4) -0.1676(3) 0.0516(14) Uani 1 1 d . . . . .
O3 O 1.0560(5) 0.8333(4) 0.0260(3) 0.0511(14) Uani 1 1 d . . . . .
O4 O 0.9818(5) 0.9912(4) -0.1157(3) 0.0461(13) Uani 1 1 d . . . . .
O5 O 0.3248(5) 1.0000(3) 0.4122(2) 0.0429(12) Uani 1 1 d . . . . .
O6 O 0.3139(6) 0.8430(4) 0.3757(3) 0.0547(15) Uani 1 1 d . . . . .
O7 O 0.6189(8) 0.8301(5) 0.5799(4) 0.091(3) Uani 1 1 d . . . . .
O8 O 0.2259(5) 0.8126(4) 0.5981(3) 0.0568(16) Uani 1 1 d . . . . .
O9 O 0.7892(5) 0.4581(4) 1.2002(3) 0.0516(14) Uani 1 1 d . . . . .
O10 O 0.3921(7) 0.4432(4) 1.1892(3) 0.076(2) Uani 1 1 d . . . . .
O11 O 0.7044(6) 0.4280(5) 0.9934(3) 0.0643(18) Uani 1 1 d . . . . .
O12 O 0.6846(5) 0.2672(4) 1.1253(3) 0.0493(14) Uani 1 1 d . . . . .
O13 O 0.0473(5) 0.2658(4) 0.5938(3) 0.0495(14) Uani 1 1 d . . . . .
O14 O -0.0269(6) 0.4194(4) 0.6462(3) 0.0576(16) Uani 1 1 d . . . . .
O15 O 0.2915(5) 0.4340(4) 0.4452(3) 0.0514(14) Uani 1 1 d . . . . .
O16 O -0.0772(5) 0.5205(4) 0.4175(3) 0.0554(15) Uani 1 1 d . . . . .
O17 O 0.5918(10) 0.4275(5) 0.8854(4) 0.106(3) Uani 1 1 d . . . . .
O18 O 0.4137(8) 0.8436(4) 0.2610(4) 0.076(2) Uani 1 1 d . . . . .
C1 C 1.0102(7) 0.7360(5) -0.1816(4) 0.046(2) Uani 1 1 d . . . . .
C2 C 0.9647(6) 0.6552(5) -0.1587(3) 0.0392(17) Uani 1 1 d . . . . .
C3 C 0.8469(8) 0.6468(6) -0.1720(4) 0.050(2) Uani 1 1 d . . . . .
H3 H 0.7942 0.6920 -0.1962 0.060 Uiso 1 1 calc R U . . .
C4 C 0.8810(10) 0.5098(6) -0.1158(5) 0.065(3) Uani 1 1 d . . . . .
H4 H 0.8541 0.4598 -0.1018 0.078 Uiso 1 1 calc R U . . .
C5 C 0.9947(10) 0.5164(6) -0.1008(5) 0.066(3) Uani 1 1 d . . . . .
H5 H 1.0451 0.4710 -0.0750 0.079 Uiso 1 1 calc R U . . .
C6 C 1.0386(8) 0.5877(6) -0.1224(5) 0.059(2) Uani 1 1 d . . . . .
H6 H 1.1193 0.5906 -0.1124 0.070 Uiso 1 1 calc R U . . .
C7 C 0.9685(7) 0.8772(5) -0.2446(4) 0.0432(18) Uani 1 1 d . . . . .
H7 H 1.0428 0.8775 -0.2213 0.052 Uiso 1 1 calc R U . . .
C8 C 0.9931(8) 0.9154(6) -0.3133(4) 0.058(2) Uani 1 1 d . . . . .
H8A H 0.9294 0.9056 -0.3375 0.070 Uiso 1 1 calc R U . . .
H8B H 1.0704 0.8892 -0.3211 0.070 Uiso 1 1 calc R U . . .
C9 C 0.9988(9) 1.0056(6) -0.3375(5) 0.068(3) Uani 1 1 d . . . . .
H9C H 1.0295 1.0192 -0.3037 0.082 Uiso 1 1 calc R U . . .
H9D H 1.0567 1.0188 -0.3706 0.082 Uiso 1 1 calc R U . . .
C10 C 0.8794(9) 1.0549(5) -0.3618(4) 0.059(2) Uani 1 1 d . . . . .
H10A H 0.8443 1.0370 -0.3922 0.071 Uiso 1 1 calc R U . . .
H10B H 0.8931 1.1100 -0.3836 0.071 Uiso 1 1 calc R U . . .
C11 C 0.7883(10) 1.0520(6) -0.3123(5) 0.065(3) Uani 1 1 d . . . . .
H11C H 0.8184 1.0775 -0.2858 0.078 Uiso 1 1 calc R U . . .
H11D H 0.7118 1.0835 -0.3328 0.078 Uiso 1 1 calc R U . . .
C12 C 0.7618(7) 0.9706(6) -0.2715(4) 0.054(2) Uani 1 1 d . . . . .
H12A H 0.7489 0.9407 -0.2979 0.065 Uiso 1 1 calc R U . . .
H12B H 0.6859 0.9763 -0.2509 0.065 Uiso 1 1 calc R U . . .
C13 C 0.8617(7) 0.9219(5) -0.2214(3) 0.0388(17) Uani 1 1 d . . . . .
H13 H 0.8971 0.9598 -0.2073 0.047 Uiso 1 1 calc R U . . .
C14 C 0.8101(6) 0.8637(5) -0.1651(3) 0.0358(16) Uani 1 1 d . . . . .
C15 C 0.8440(7) 0.7957(5) -0.0514(4) 0.0434(18) Uani 1 1 d . . . . .
H15 H 0.8017 0.7569 -0.0611 0.052 Uiso 1 1 calc R U . . .
C16 C 0.7574(8) 0.8292(5) -0.0144(4) 0.051(2) Uani 1 1 d . . . . .
H16A H 0.7099 0.8780 -0.0426 0.061 Uiso 1 1 calc R U . . .
H16B H 0.8041 0.8430 0.0149 0.061 Uiso 1 1 calc R U . . .
C17 C 0.6689(10) 0.7707(6) 0.0221(5) 0.064(3) Uani 1 1 d . . . . .
H17A H 0.6066 0.7993 0.0389 0.077 Uiso 1 1 calc R U . . .
H17B H 0.6279 0.7535 -0.0071 0.077 Uiso 1 1 calc R U . . .
C18 C 0.7283(12) 0.6969(7) 0.0756(5) 0.077(3) Uani 1 1 d . . . . .
H18A H 0.7526 0.7138 0.1089 0.092 Uiso 1 1 calc R U . . .
H18B H 0.6663 0.6619 0.0918 0.092 Uiso 1 1 calc R U . . .
C19 C 0.8370(10) 0.6488(6) 0.0621(5) 0.068(3) Uani 1 1 d . . . . .
H19A H 0.8158 0.6360 0.0263 0.081 Uiso 1 1 calc R U . . .
H19B H 0.8541 0.5987 0.0977 0.081 Uiso 1 1 calc R U . . .
C20 C 0.9563(10) 0.6887(6) 0.0485(5) 0.063(3) Uani 1 1 d . . . . .
H20A H 0.9634 0.7160 0.0774 0.076 Uiso 1 1 calc R U . . .
H20B H 1.0253 0.6466 0.0579 0.076 Uiso 1 1 calc R U . . .
C21 C 0.9688(8) 0.7485(5) -0.0178(4) 0.0450(18) Uani 1 1 d . . . . .
H21 H 1.0061 0.7186 -0.0428 0.054 Uiso 1 1 calc R U . . .
C22 C 1.0564(7) 0.8056(5) -0.0145(4) 0.0430(18) Uani 1 1 d . . . . .
C23 C 1.2324(6) 0.8728(5) -0.0648(4) 0.0412(17) Uani 1 1 d . . . . .
H23 H 1.2516 0.8685 -0.0219 0.049 Uiso 1 1 calc R U . . .
C24 C 1.3464(8) 0.8341(6) -0.0872(5) 0.061(2) Uani 1 1 d . . . . .
H24A H 1.3808 0.7869 -0.0521 0.073 Uiso 1 1 calc R U . . .
H24B H 1.3189 0.8159 -0.1191 0.073 Uiso 1 1 calc R U . . .
C25 C 1.4494(9) 0.8833(8) -0.1135(5) 0.077(3) Uani 1 1 d . . . . .
H25A H 1.4569 0.9186 -0.0909 0.092 Uiso 1 1 calc R U . . .
H25B H 1.5260 0.8478 -0.1069 0.092 Uiso 1 1 calc R U . . .
C26 C 1.4283(11) 0.9326(8) -0.1825(6) 0.080(3) Uani 1 1 d . . . . .
H26A H 1.4102 0.8972 -0.2035 0.097 Uiso 1 1 calc R U . . .
H26B H 1.5047 0.9523 -0.1983 0.097 Uiso 1 1 calc R U . . .
C27 C 1.3278(9) 1.0034(7) -0.2019(5) 0.067(3) Uani 1 1 d . . . . .
H27A H 1.3210 1.0272 -0.2473 0.080 Uiso 1 1 calc R U . . .
H27B H 1.3514 1.0433 -0.1868 0.080 Uiso 1 1 calc R U . . .
C28 C 1.2015(7) 0.9827(5) -0.1773(4) 0.0453(18) Uani 1 1 d . . . . .
H28A H 1.1827 0.9369 -0.1862 0.054 Uiso 1 1 calc R U . . .
H28B H 1.1393 1.0275 -0.1987 0.054 Uiso 1 1 calc R U . . .
C29 C 1.1995(7) 0.9630(5) -0.1051(3) 0.0398(17) Uani 1 1 d . . . . .
H29 H 1.2595 0.9921 -0.0942 0.048 Uiso 1 1 calc R U . . .
C30 C 1.0755(7) 0.9915(5) -0.0880(4) 0.0416(18) Uani 1 1 d . . . . .
C31 C 0.9757(7) 1.0266(5) -0.0043(4) 0.0406(17) Uani 1 1 d . . . . .
C32 C 0.9983(7) 1.0449(5) 0.0466(4) 0.0442(19) Uani 1 1 d . . . . .
H32 H 1.0768 1.0530 0.0556 0.053 Uiso 1 1 calc R U . . .
C33 C 0.9053(8) 1.0514(6) 0.0841(4) 0.050(2) Uani 1 1 d . . . . .
H33 H 0.9219 1.0630 0.1192 0.060 Uiso 1 1 calc R U . . .
C34 C 0.7715(7) 1.0280(5) 0.0228(4) 0.049(2) Uani 1 1 d . . . . .
H34 H 0.6908 1.0240 0.0138 0.059 Uiso 1 1 calc R U . . .
C35 C 0.8590(7) 1.0187(5) -0.0179(4) 0.0447(19) Uani 1 1 d . . . . .
H35 H 0.8393 1.0076 -0.0529 0.054 Uiso 1 1 calc R U . . .
C36 C 0.5286(7) 1.0261(5) 0.2557(4) 0.0456(19) Uani 1 1 d . . . . .
H36 H 0.6106 1.0118 0.2696 0.055 Uiso 1 1 calc R U . . .
C37 C 0.4425(7) 1.0170(5) 0.2996(4) 0.0425(18) Uani 1 1 d . . . . .
H37 H 0.4655 1.0008 0.3419 0.051 Uiso 1 1 calc R U . . .
C38 C 0.3210(6) 1.0322(4) 0.2805(3) 0.0337(15) Uani 1 1 d . . . . .
C39 C 0.2925(7) 1.0589(6) 0.2162(4) 0.049(2) Uani 1 1 d . . . . .
H39 H 0.2110 1.0709 0.2014 0.059 Uiso 1 1 calc R U . . .
C40 C 0.3854(7) 1.0674(6) 0.1752(4) 0.051(2) Uani 1 1 d . . . . .
H40 H 0.3653 1.0829 0.1327 0.061 Uiso 1 1 calc R U . . .
C41 C 0.2310(6) 1.0018(5) 0.3840(3) 0.0369(16) Uani 1 1 d . . . . .
C42 C 0.1141(6) 0.9798(5) 0.4162(3) 0.0389(17) Uani 1 1 d . . . . .
H42 H 0.0465 1.0115 0.3864 0.047 Uiso 1 1 calc R U . . .
C43 C 0.1007(8) 1.0026(6) 0.4726(4) 0.054(2) Uani 1 1 d . . . . .
H43A H 0.1552 1.0418 0.4698 0.064 Uiso 1 1 calc R U . . .
H43B H 0.1260 0.9557 0.5099 0.064 Uiso 1 1 calc R U . . .
C44 C -0.0284(8) 1.0368(7) 0.4794(5) 0.081(4) Uani 1 1 d D . . . .
H44A H -0.0572 1.0795 0.4402 0.097 Uiso 1 1 calc R U . . .
H44B H -0.0276 1.0598 0.5114 0.097 Uiso 1 1 calc R U . . .
C45 C -0.1181(10) 0.9753(7) 0.4968(6) 0.092(4) Uani 1 1 d D . . . .
H45A H -0.1033 0.9431 0.5410 0.111 Uiso 1 1 calc R U . . .
H45B H -0.2000 1.0044 0.4920 0.111 Uiso 1 1 calc R U . . .
C46 C -0.1194(12) 0.9181(8) 0.4623(8) 0.112(5) Uani 1 1 d D U . . .
H46A H -0.1393 0.9495 0.4183 0.135 Uiso 1 1 calc R U . . .
H46B H -0.1850 0.8859 0.4781 0.135 Uiso 1 1 calc R U . . .
C47 C -0.0016(9) 0.8617(8) 0.4670(7) 0.103(4) Uani 1 1 d D U . . .
H47A H -0.0235 0.8172 0.4574 0.124 Uiso 1 1 calc R U . . .
H47B H 0.0280 0.8403 0.5105 0.124 Uiso 1 1 calc R U . . .
C48 C 0.1065(7) 0.8919(6) 0.4273(4) 0.053(2) Uani 1 1 d D . . . .
H48 H 0.0973 0.8861 0.3868 0.064 Uiso 1 1 calc R U . . .
C49 C 0.3094(7) 0.8157(5) 0.4341(4) 0.0423(17) Uani 1 1 d . . . . .
C50 C 0.4079(9) 0.7556(5) 0.4756(4) 0.056(2) Uani 1 1 d . . . . .
H50 H 0.3741 0.7330 0.5170 0.067 Uiso 1 1 calc R U . . .
C51 C 0.4388(10) 0.6875(6) 0.4526(6) 0.069(3) Uani 1 1 d . . . . .
H51A H 0.3768 0.6520 0.4673 0.083 Uiso 1 1 calc R U . . .
H51B H 0.4300 0.7099 0.4072 0.083 Uiso 1 1 calc R U . . .
C52 C 0.5528(13) 0.6405(8) 0.4686(9) 0.112(5) Uani 1 1 d . . . . .
H52A H 0.5452 0.5900 0.4643 0.134 Uiso 1 1 calc R U . . .
H52B H 0.5711 0.6289 0.5126 0.134 Uiso 1 1 calc R U . . .
C53 C 0.6633(12) 0.6733(8) 0.4322(8) 0.097(4) Uani 1 1 d . . . . .
H53A H 0.7334 0.6320 0.4470 0.116 Uiso 1 1 calc R U . . .
H53B H 0.6469 0.6823 0.3885 0.116 Uiso 1 1 calc R U . . .
C54 C 0.6998(11) 0.7491(9) 0.4353(9) 0.112(6) Uani 1 1 d . . . . .
H54A H 0.7418 0.7354 0.4757 0.134 Uiso 1 1 calc R U . . .
H54B H 0.7593 0.7675 0.4036 0.134 Uiso 1 1 calc R U . . .
C55 C 0.6053(8) 0.8166(6) 0.4272(5) 0.062(3) Uani 1 1 d . . . . .
H55A H 0.5571 0.8294 0.3887 0.075 Uiso 1 1 calc R U . . .
H55B H 0.6433 0.8632 0.4245 0.075 Uiso 1 1 calc R U . . .
C56 C 0.5209(8) 0.7945(5) 0.4840(4) 0.050(2) Uani 1 1 d . . . . .
H56 H 0.5706 0.7554 0.5199 0.060 Uiso 1 1 calc R U . . .
C57 C 0.5321(9) 0.8755(5) 0.5468(4) 0.052(2) Uani 1 1 d . . . . .
C58 C 0.4783(8) 0.9500(5) 0.5589(4) 0.0478(19) Uani 1 1 d . . . . .
H58 H 0.4479 0.9903 0.5182 0.057 Uiso 1 1 calc R U . . .
C59 C 0.5729(8) 0.9851(7) 0.5843(5) 0.063(3) Uani 1 1 d . . . . .
H59A H 0.6528 0.9719 0.5699 0.075 Uiso 1 1 calc R U . . .
H59B H 0.5765 0.9614 0.6297 0.075 Uiso 1 1 calc R U . . .
C60 C 0.5430(12) 1.0784(8) 0.5631(6) 0.082(3) Uani 1 1 d . U . . .
H60A H 0.6180 1.0992 0.5674 0.099 Uiso 1 1 calc R U . . .
H60B H 0.5186 1.0999 0.5188 0.099 Uiso 1 1 calc R U . . .
C61 C 0.4465(13) 1.1094(7) 0.5967(5) 0.080(4) Uani 1 1 d . . . . .
H61A H 0.4787 1.0989 0.6387 0.096 Uiso 1 1 calc R U . . .
H61B H 0.4295 1.1669 0.5755 0.096 Uiso 1 1 calc R U . . .
C62 C 0.3303(12) 1.0757(7) 0.6018(6) 0.085(4) Uani 1 1 d . . . . .
H62A H 0.2975 1.0878 0.5597 0.103 Uiso 1 1 calc R U . . .
H62B H 0.2728 1.1034 0.6215 0.103 Uiso 1 1 calc R U . . .
C63 C 0.3339(8) 0.9842(5) 0.6386(5) 0.061(3) Uani 1 1 d . . . . .
H63A H 0.3943 0.9678 0.6731 0.073 Uiso 1 1 calc R U . . .
H63B H 0.2546 0.9745 0.6564 0.073 Uiso 1 1 calc R U . . .
C64 C 0.3646(8) 0.9307(5) 0.5998(4) 0.053(2) Uani 1 1 d . . . . .
H64 H 0.2935 0.9390 0.5715 0.064 Uiso 1 1 calc R U . . .
C65 C 0.3022(7) 0.7974(5) 0.6407(3) 0.0374(16) Uani 1 1 d . . . . .
C66 C 0.3177(8) 0.7163(5) 0.6917(4) 0.0429(18) Uani 1 1 d . . . . .
C67 C 0.4224(8) 0.6828(5) 0.7197(4) 0.047(2) Uani 1 1 d . . . . .
H67 H 0.4893 0.7099 0.7048 0.057 Uiso 1 1 calc R U . . .
C68 C 0.3459(10) 0.5697(6) 0.7868(4) 0.059(2) Uani 1 1 d . . . . .
H68 H 0.3546 0.5199 0.8193 0.071 Uiso 1 1 calc R U . . .
C69 C 0.2323(9) 0.6017(6) 0.7566(5) 0.061(3) Uani 1 1 d . . . . .
H69 H 0.1662 0.5728 0.7683 0.073 Uiso 1 1 calc R U . . .
C70 C 0.2163(8) 0.6753(6) 0.7096(4) 0.053(2) Uani 1 1 d . . . . .
H70 H 0.1394 0.6977 0.6901 0.064 Uiso 1 1 calc R U . . .
C71 C 0.7116(6) 0.4695(5) 1.2348(3) 0.0368(16) Uani 1 1 d . . . . .
C72 C 0.6958(8) 0.5481(5) 1.2426(4) 0.0456(19) Uani 1 1 d . . . . .
C73 C 0.5913(8) 0.5818(5) 1.2533(4) 0.054(2) Uani 1 1 d . . . . .
H73 H 0.5231 0.5553 1.2557 0.065 Uiso 1 1 calc R U . . .
C74 C 0.6753(10) 0.6920(6) 1.2579(4) 0.059(2) Uani 1 1 d . . . . .
H74 H 0.6681 0.7397 1.2650 0.071 Uiso 1 1 calc R U . . .
C75 C 0.7880(9) 0.6613(6) 1.2442(5) 0.056(2) Uani 1 1 d . . . . .
H75 H 0.8549 0.6893 1.2401 0.067 Uiso 1 1 calc R U . . .
C76 C 0.8008(8) 0.5888(5) 1.2367(4) 0.0477(19) Uani 1 1 d . . . . .
H76 H 0.8764 0.5668 1.2279 0.057 Uiso 1 1 calc R U . . .
C77 C 0.6462(7) 0.3360(5) 1.2660(4) 0.048(2) Uani 1 1 d . . . . .
H77 H 0.7139 0.3294 1.2397 0.057 Uiso 1 1 calc R U . . .
C78 C 0.6805(9) 0.2802(6) 1.3311(5) 0.066(3) Uani 1 1 d . . . . .
H78A H 0.6227 0.2936 1.3589 0.079 Uiso 1 1 calc R U . . .
H78B H 0.7609 0.2889 1.3424 0.079 Uiso 1 1 calc R U . . .
C79 C 0.6837(8) 0.1909(6) 1.3428(6) 0.084(4) Uani 1 1 d D . . . .
H79A H 0.7066 0.1815 1.3050 0.101 Uiso 1 1 calc R U . . .
H79B H 0.7449 0.1597 1.3758 0.101 Uiso 1 1 calc R U . . .
C80 C 0.5589(8) 0.1640(6) 1.3617(5) 0.070(3) Uani 1 1 d D . . . .
H80A H 0.5355 0.1781 1.3975 0.084 Uiso 1 1 calc R U . . .
H80B H 0.5691 0.1061 1.3760 0.084 Uiso 1 1 calc R U . . .
C81 C 0.4516(10) 0.1960(4) 1.3135(4) 0.084(4) Uani 1 1 d D . . . .
H81A H 0.4668 0.1753 1.2803 0.101 Uiso 1 1 calc R U . . .
H81B H 0.3773 0.1775 1.3333 0.101 Uiso 1 1 calc R U . . .
C82 C 0.4336(6) 0.2869(4) 1.2855(3) 0.0454(18) Uani 1 1 d D . . . .
H82A H 0.4378 0.3072 1.3190 0.054 Uiso 1 1 calc R U . . .
H82B H 0.3525 0.3055 1.2651 0.054 Uiso 1 1 calc R U . . .
C83 C 0.5290(7) 0.3205(4) 1.2382(3) 0.0418(17) Uani 1 1 d D . . . .
H83 H 0.5549 0.2800 1.2202 0.050 Uiso 1 1 calc R U . . .
C84 C 0.4748(8) 0.3950(5) 1.1844(4) 0.048(2) Uani 1 1 d . . . . .
C85 C 0.4894(9) 0.4738(5) 1.0726(4) 0.056(2) Uani 1 1 d . . . . .
H85 H 0.4357 0.5135 1.0837 0.067 Uiso 1 1 calc R U . . .
C86 C 0.4129(7) 0.4487(6) 1.0278(5) 0.062(2) Uani 1 1 d D . . . .
H86A H 0.4682 0.4322 1.0005 0.074 Uiso 1 1 calc R U . . .
H86B H 0.3742 0.4027 1.0527 0.074 Uiso 1 1 calc R U . . .
C87 C 0.3142(8) 0.5137(6) 0.9874(7) 0.107(5) Uani 1 1 d D . . . .
H87A H 0.2524 0.5243 1.0147 0.128 Uiso 1 1 calc R U . . .
H87B H 0.2750 0.4933 0.9598 0.128 Uiso 1 1 calc R U . . .
C88 C 0.3577(10) 0.5927(6) 0.9476(6) 0.092(4) Uani 1 1 d D . . . .
H88A H 0.2848 0.6320 0.9360 0.110 Uiso 1 1 calc R U . A 1
H88B H 0.3848 0.5864 0.9093 0.110 Uiso 1 1 calc R U . A 1
C89 C 0.4556(12) 0.6324(8) 0.9674(12) 0.090(8) Uani 0.68(4) 1 d D . P B 1
H89A H 0.4633 0.6831 0.9340 0.108 Uiso 0.68(4) 1 calc R U P B 1
H89B H 0.4298 0.6435 1.0042 0.108 Uiso 0.68(4) 1 calc R U P B 1
C89' C 0.483(3) 0.599(3) 0.939(2) 0.079(16) Uani 0.32(4) 1 d . . P B 2
H89C H 0.5073 0.5676 0.9132 0.094 Uiso 0.32(4) 1 calc R U P B 2
H89D H 0.4856 0.6541 0.9121 0.094 Uiso 0.32(4) 1 calc R U P B 2
C90 C 0.5800(11) 0.5807(6) 0.9821(4) 0.087(4) Uani 1 1 d D . . . .
H90A H 0.6418 0.6157 0.9785 0.105 Uiso 1 1 calc R U . B 1
H90B H 0.5938 0.5586 0.9497 0.105 Uiso 1 1 calc R U . B 1
C91 C 0.6029(8) 0.5119(5) 1.0451(3) 0.049(2) Uani 1 1 d D . . . .
H91 H 0.6334 0.5335 1.0747 0.059 Uiso 1 1 calc R U . . .
C92 C 0.7036(7) 0.4540(5) 1.0378(4) 0.0440(18) Uani 1 1 d . . . . .
C93 C 0.9065(8) 0.3766(6) 1.0782(5) 0.054(2) Uani 1 1 d . . . . .
H93 H 0.9201 0.3842 1.0343 0.065 Uiso 1 1 calc R U . . .
C94 C 1.0097(8) 0.4100(6) 1.1024(6) 0.078(3) Uani 1 1 d D . . . .
H94A H 1.0276 0.4586 1.0694 0.093 Uiso 1 1 calc R U . . .
H94B H 0.9808 0.4240 1.1374 0.093 Uiso 1 1 calc R U . . .
C95 C 1.1279(8) 0.3515(7) 1.1232(5) 0.095(5) Uani 1 1 d D . . . .
H95A H 1.1377 0.3207 1.0963 0.114 Uiso 1 1 calc R U . . .
H95B H 1.1965 0.3819 1.1171 0.114 Uiso 1 1 calc R U . . .
C96 C 1.1336(10) 0.2935(7) 1.1911(5) 0.092(4) Uani 1 1 d D . . . .
H96A H 1.2170 0.2666 1.2014 0.110 Uiso 1 1 calc R U . . .
H96B H 1.1175 0.3248 1.2173 0.110 Uiso 1 1 calc R U . . .
C97 C 1.0478(7) 0.2298(7) 1.2091(6) 0.096(5) Uani 1 1 d D . . . .
H97A H 1.0763 0.1899 1.1915 0.115 Uiso 1 1 calc R U . . .
H97B H 1.0513 0.2034 1.2543 0.115 Uiso 1 1 calc R U . . .
C98 C 0.9153(7) 0.2631(6) 1.1865(4) 0.052(2) Uani 1 1 d D . . . .
H98A H 0.8904 0.3090 1.1980 0.062 Uiso 1 1 calc R U . . .
H98B H 0.8627 0.2228 1.2069 0.062 Uiso 1 1 calc R U . . .
C99 C 0.9002(7) 0.2883(5) 1.1147(4) 0.047(2) Uani 1 1 d . . . . .
H99 H 0.9668 0.2575 1.1014 0.056 Uiso 1 1 calc R U . . .
C100 C 0.7781(7) 0.2672(5) 1.0968(4) 0.0427(18) Uani 1 1 d . . . . .
C101 C 0.6870(7) 0.2354(5) 1.0121(4) 0.0399(17) Uani 1 1 d . . . . .
C102 C 0.5690(8) 0.2320(5) 1.0309(4) 0.0485(19) Uani 1 1 d . . . . .
H102 H 0.5467 0.2373 1.0684 0.058 Uiso 1 1 calc R U . . .
C103 C 0.4844(8) 0.2205(6) 0.9919(4) 0.051(2) Uani 1 1 d . . . . .
H103 H 0.4032 0.2209 1.0034 0.061 Uiso 1 1 calc R U . . .
C104 C 0.6214(9) 0.2128(6) 0.9226(5) 0.058(2) Uani 1 1 d . . . . .
H104 H 0.6400 0.2061 0.8852 0.069 Uiso 1 1 calc R U . . .
C105 C 0.7133(8) 0.2259(5) 0.9552(4) 0.0480(19) Uani 1 1 d . . . . .
H105 H 0.7919 0.2286 0.9401 0.058 Uiso 1 1 calc R U . . .
C106 C 0.1100(8) 0.1956(6) 0.8316(4) 0.053(2) Uani 1 1 d . . . . .
H106 H 0.0902 0.1885 0.8726 0.064 Uiso 1 1 calc R U . . .
C107 C 0.0183(8) 0.2040(5) 0.7900(4) 0.0475(19) Uani 1 1 d . . . . .
H107 H -0.0612 0.1982 0.8033 0.057 Uiso 1 1 calc R U . . .
C108 C 0.0426(6) 0.2210(5) 0.7279(3) 0.0378(16) Uani 1 1 d . . . . .
C109 C 0.1635(7) 0.2235(6) 0.7120(4) 0.052(2) Uani 1 1 d . . . . .
H109 H 0.1853 0.2333 0.6709 0.062 Uiso 1 1 calc R U . . .
C110 C 0.2505(8) 0.2114(6) 0.7579(4) 0.057(2) Uani 1 1 d . . . . .
H110 H 0.3320 0.2132 0.7470 0.069 Uiso 1 1 calc R U . . .
C111 C -0.0498(7) 0.2644(5) 0.6205(3) 0.0368(16) Uani 1 1 d . . . . .
C112 C -0.1699(7) 0.2951(5) 0.5858(3) 0.0408(17) Uani 1 1 d . . . . .
H112 H -0.2302 0.2631 0.6111 0.049 Uiso 1 1 calc R U . . .
C113 C -0.1668(8) 0.2824(5) 0.5242(4) 0.0468(19) Uani 1 1 d . . . . .
H11E H -0.1012 0.2400 0.5270 0.056 Uiso 1 1 calc R U . . .
H11F H -0.1484 0.3310 0.4914 0.056 Uiso 1 1 calc R U . . .
C114 C -0.2886(8) 0.2603(6) 0.5059(6) 0.073(3) Uani 1 1 d D . . . .
H11G H -0.2754 0.2431 0.4709 0.088 Uiso 1 1 calc R U . . .
H11H H -0.3122 0.2157 0.5409 0.088 Uiso 1 1 calc R U . . .
C115 C -0.3933(9) 0.3290(7) 0.4882(6) 0.083(4) Uani 1 1 d D . . . .
H11I H -0.4678 0.3083 0.4827 0.100 Uiso 1 1 calc R U . . .
H11J H -0.3770 0.3681 0.4478 0.100 Uiso 1 1 calc R U . . .
C116 C -0.4179(10) 0.3724(8) 0.5335(6) 0.114(6) Uani 1 1 d D . . . .
H11K H -0.4969 0.4054 0.5219 0.137 Uiso 1 1 calc R U . . .
H11L H -0.4232 0.3329 0.5753 0.137 Uiso 1 1 calc R U . . .
C117 C -0.3218(9) 0.4250(6) 0.5359(6) 0.078(3) Uani 1 1 d D . . . .
H11M H -0.2942 0.4499 0.4938 0.093 Uiso 1 1 calc R U . . .
H11O H -0.3609 0.4674 0.5486 0.093 Uiso 1 1 calc R U . . .
C118 C -0.2102(7) 0.3832(5) 0.5793(4) 0.0473(19) Uani 1 1 d . . . . .
H118 H -0.2280 0.3837 0.6210 0.057 Uiso 1 1 calc R U . . .
C119 C -0.0322(7) 0.4517(5) 0.5885(4) 0.0431(18) Uani 1 1 d . . . . .
C120 C 0.0566(8) 0.5090(5) 0.5534(4) 0.052(2) Uani 1 1 d D . . . .
H120 H 0.0187 0.5407 0.5117 0.062 Uiso 1 1 calc R U . . .
C121 C 0.0731(9) 0.5671(6) 0.5857(5) 0.075(3) Uani 1 1 d D . . . .
H12C H 0.0718 0.5381 0.6306 0.090 Uiso 1 1 calc R U . . .
H12D H 0.0023 0.6081 0.5740 0.090 Uiso 1 1 calc R U . . .
C122 C 0.1877(8) 0.6088(6) 0.5730(6) 0.088(4) Uani 1 1 d D . . . .
H12E H 0.1710 0.6590 0.5794 0.105 Uiso 1 1 calc R U . . .
H12F H 0.2078 0.6208 0.5295 0.105 Uiso 1 1 calc R U . . .
C123 C 0.2975(10) 0.5580(7) 0.6152(6) 0.091(4) Uani 1 1 d D . . . .
H12G H 0.3603 0.5921 0.6120 0.110 Uiso 1 1 calc R U . . .
H12H H 0.2720 0.5402 0.6581 0.110 Uiso 1 1 calc R U . . .
C124 C 0.3557(9) 0.4847(6) 0.6028(7) 0.083(4) Uani 1 1 d D . . . .
H12I H 0.4188 0.4557 0.6353 0.100 Uiso 1 1 calc R U . . .
H12J H 0.3959 0.5028 0.5632 0.100 Uiso 1 1 calc R U . . .
C125 C 0.2684(8) 0.4270(6) 0.6002(4) 0.067(3) Uani 1 1 d D . . . .
H12K H 0.3156 0.3790 0.5983 0.080 Uiso 1 1 calc R U . . .
H12L H 0.2231 0.4116 0.6383 0.080 Uiso 1 1 calc R U . . .
C126 C 0.1786(7) 0.4638(5) 0.5439(3) 0.0461(19) Uani 1 1 d D . . . .
H126 H 0.2200 0.5032 0.5114 0.055 Uiso 1 1 calc R U . . .
C127 C 0.2077(6) 0.3962(5) 0.4692(3) 0.0371(16) Uani 1 1 d . . . . .
C128 C 0.1546(7) 0.3399(5) 0.4444(3) 0.0432(18) Uani 1 1 d . . . . .
H128 H 0.1149 0.3023 0.4791 0.052 Uiso 1 1 calc R U . . .
C129 C 0.2536(7) 0.2923(6) 0.4237(4) 0.050(2) Uani 1 1 d . . . . .
H12M H 0.3265 0.2819 0.4506 0.060 Uiso 1 1 calc R U . . .
H12N H 0.2735 0.3236 0.3813 0.060 Uiso 1 1 calc R U . . .
C130 C 0.2180(9) 0.2123(5) 0.4253(4) 0.055(2) Uani 1 1 d . . . . .
H13A H 0.2927 0.1770 0.4264 0.066 Uiso 1 1 calc R U . . .
H13B H 0.1774 0.1880 0.4640 0.066 Uiso 1 1 calc R U . . .
C131 C 0.1357(8) 0.2167(6) 0.3713(5) 0.055(2) Uani 1 1 d . . . . .
H13C H 0.1180 0.1633 0.3777 0.066 Uiso 1 1 calc R U . . .
H13D H 0.1794 0.2355 0.3329 0.066 Uiso 1 1 calc R U . . .
C132 C 0.0160(9) 0.2711(6) 0.3634(5) 0.061(2) Uani 1 1 d . . . . .
H13E H -0.0367 0.2635 0.3329 0.073 Uiso 1 1 calc R U . . .
H13F H -0.0242 0.2551 0.4030 0.073 Uiso 1 1 calc R U . . .
C133 C 0.0286(9) 0.3574(5) 0.3429(4) 0.053(2) Uani 1 1 d . . . . .
H13G H -0.0453 0.3874 0.3185 0.064 Uiso 1 1 calc R U . . .
H13H H 0.0961 0.3675 0.3149 0.064 Uiso 1 1 calc R U . . .
C134 C 0.0500(7) 0.3917(5) 0.3922(4) 0.0423(17) Uani 1 1 d . . . . .
H134 H -0.0264 0.3903 0.4145 0.051 Uiso 1 1 calc R U . . .
C135 C 0.0105(6) 0.5299(5) 0.3826(3) 0.0378(16) Uani 1 1 d . . . . .
C136 C 0.0546(7) 0.6097(4) 0.3587(4) 0.0389(16) Uani 1 1 d . . . . .
C137 C 0.1726(8) 0.6200(5) 0.3405(4) 0.049(2) Uani 1 1 d . . . . .
H137 H 0.2262 0.5750 0.3426 0.059 Uiso 1 1 calc R U . . .
C138 C 0.1376(9) 0.7553(5) 0.3173(4) 0.056(2) Uani 1 1 d . . . . .
H138 H 0.1642 0.8054 0.3024 0.068 Uiso 1 1 calc R U . . .
C139 C 0.0208(8) 0.7503(5) 0.3356(5) 0.055(2) Uani 1 1 d . . . . .
H139 H -0.0303 0.7963 0.3336 0.066 Uiso 1 1 calc R U . . .
C140 C -0.0229(8) 0.6770(5) 0.3574(4) 0.049(2) Uani 1 1 d . . . . .
H140 H -0.1026 0.6729 0.3708 0.058 Uiso 1 1 calc R U . . .

loop_
_atom_site_aniso_label
_atom_site_aniso_U_11
_atom_site_aniso_U_22
_atom_site_aniso_U_33
_atom_site_aniso_U_23
_atom_site_aniso_U_13
_atom_site_aniso_U_12
Ag1 0.0394(3) 0.0675(4) 0.0483(4) -0.0237(3) 0.0193(3) -0.0067(3)
Ag2 0.0675(5) 0.0608(5) 0.0681(5) 0.0003(4) -0.0200(4) -0.0109(4)
Ag3 0.0520(4) 0.0858(6) 0.0566(4) -0.0282(4) -0.0151(3) -0.0164(4)
Ag4 0.0606(4) 0.0612(5) 0.1050(7) -0.0475(5) 0.0313(4) -0.0141(3)
N1 0.052(4) 0.043(4) 0.056(5) -0.002(3) -0.005(3) 0.005(3)
N2 0.040(3) 0.047(4) 0.032(3) -0.011(3) -0.004(3) -0.001(3)
N3 0.048(4) 0.052(4) 0.032(3) -0.006(3) 0.003(3) -0.018(3)
N4 0.041(4) 0.074(5) 0.036(4) -0.022(4) 0.011(3) -0.014(3)
N5 0.027(3) 0.063(4) 0.036(3) -0.025(3) 0.006(2) -0.007(3)
N6 0.034(3) 0.055(4) 0.040(4) -0.020(3) 0.010(3) -0.004(3)
N7 0.033(3) 0.065(5) 0.049(4) -0.027(4) 0.020(3) -0.007(3)
N8 0.023(3) 0.057(4) 0.031(3) -0.015(3) 0.003(2) -0.008(3)
N9 0.040(3) 0.046(4) 0.038(4) -0.015(3) 0.012(3) -0.011(3)
N10 0.054(4) 0.050(4) 0.043(4) -0.023(3) -0.014(3) 0.008(3)
N11 0.048(4) 0.041(4) 0.047(4) -0.003(3) -0.016(3) -0.008(3)
N12 0.061(5) 0.058(5) 0.055(5) -0.009(4) -0.012(4) -0.009(4)
N13 0.056(4) 0.053(4) 0.065(5) -0.027(4) 0.014(4) -0.016(4)
N14 0.046(4) 0.044(4) 0.061(5) -0.023(3) 0.026(3) -0.010(3)
N15 0.059(4) 0.051(4) 0.037(4) -0.014(3) 0.011(3) 0.011(3)
N16 0.050(4) 0.049(4) 0.040(4) -0.017(3) -0.003(3) -0.012(3)
N17 0.027(3) 0.065(4) 0.064(4) -0.047(4) 0.007(3) -0.010(3)
N18 0.051(4) 0.061(5) 0.052(5) -0.021(4) -0.010(3) -0.016(4)
N19 0.041(4) 0.086(6) 0.036(4) -0.016(4) -0.014(3) -0.024(4)
N20 0.031(3) 0.062(4) 0.028(3) -0.011(3) 0.003(2) -0.014(3)
N21 0.051(4) 0.054(4) 0.052(4) -0.031(4) 0.010(3) -0.011(3)
N22 0.054(4) 0.055(4) 0.057(4) -0.038(4) 0.027(3) -0.020(3)
N23 0.049(4) 0.044(4) 0.046(4) -0.024(3) 0.015(3) -0.004(3)
N24 0.047(4) 0.049(4) 0.075(5) -0.039(4) 0.017(4) -0.008(3)
O1 0.045(3) 0.068(4) 0.058(4) -0.031(3) -0.024(3) 0.013(3)
O2 0.045(3) 0.075(4) 0.040(3) -0.023(3) 0.000(2) -0.021(3)
O3 0.049(3) 0.072(4) 0.040(3) -0.026(3) 0.004(3) -0.017(3)
O4 0.036(3) 0.064(4) 0.048(3) -0.030(3) 0.003(2) -0.011(3)
O5 0.032(3) 0.060(3) 0.040(3) -0.021(3) 0.006(2) -0.011(2)
O6 0.057(4) 0.071(4) 0.045(3) -0.029(3) 0.009(3) -0.016(3)
O7 0.087(6) 0.092(6) 0.085(6) -0.033(5) -0.051(5) 0.023(5)
O8 0.041(3) 0.074(4) 0.055(4) -0.020(3) -0.006(3) -0.014(3)
O9 0.051(3) 0.057(4) 0.059(4) -0.033(3) 0.022(3) -0.014(3)
O10 0.092(5) 0.053(4) 0.063(4) -0.010(3) 0.034(4) 0.024(4)
O11 0.055(4) 0.100(5) 0.051(4) -0.041(4) 0.004(3) -0.016(4)
O12 0.040(3) 0.061(4) 0.057(4) -0.032(3) 0.013(3) -0.010(3)
O13 0.049(3) 0.059(4) 0.036(3) -0.011(3) 0.010(2) -0.011(3)
O14 0.061(4) 0.076(4) 0.051(4) -0.036(3) 0.015(3) -0.028(3)
O15 0.047(3) 0.071(4) 0.048(3) -0.030(3) 0.021(3) -0.024(3)
O16 0.051(3) 0.051(3) 0.055(4) -0.012(3) 0.019(3) 0.002(3)
O17 0.156(9) 0.060(5) 0.084(6) 0.004(4) -0.035(6) -0.040(5)
O18 0.102(6) 0.047(4) 0.087(5) -0.031(4) 0.034(4) -0.016(4)
C1 0.027(4) 0.060(5) 0.057(5) -0.032(4) -0.002(3) 0.008(3)
C2 0.032(4) 0.059(5) 0.027(4) -0.021(3) -0.006(3) 0.006(3)
C3 0.049(5) 0.056(5) 0.041(5) -0.015(4) -0.001(4) 0.003(4)
C4 0.069(7) 0.052(6) 0.054(6) -0.001(4) -0.011(5) 0.004(5)
C5 0.073(7) 0.045(5) 0.061(6) -0.004(5) -0.004(5) 0.014(5)
C6 0.043(5) 0.062(6) 0.058(6) -0.013(5) -0.019(4) 0.009(4)
C7 0.039(4) 0.055(5) 0.038(4) -0.019(4) 0.002(3) -0.008(3)
C8 0.043(5) 0.076(6) 0.046(5) -0.012(5) 0.019(4) -0.007(4)
C9 0.051(5) 0.068(6) 0.064(6) 0.001(5) 0.021(5) -0.010(5)
C10 0.075(6) 0.042(5) 0.046(5) 0.000(4) 0.007(5) -0.009(4)
C11 0.070(6) 0.058(6) 0.052(6) -0.009(5) -0.001(5) 0.014(5)
C12 0.035(4) 0.075(6) 0.042(5) -0.014(4) 0.005(3) 0.004(4)
C13 0.039(4) 0.047(4) 0.024(3) -0.003(3) 0.000(3) -0.014(3)
C14 0.029(3) 0.047(4) 0.031(4) -0.014(3) -0.005(3) -0.002(3)
C15 0.050(4) 0.044(4) 0.031(4) -0.005(3) -0.001(3) -0.018(4)
C16 0.054(5) 0.055(5) 0.040(4) -0.009(4) 0.007(4) -0.015(4)
C17 0.069(6) 0.062(6) 0.053(6) -0.007(5) 0.014(5) -0.021(5)
C18 0.090(8) 0.066(7) 0.061(7) -0.001(5) 0.013(6) -0.030(6)
C19 0.083(7) 0.054(6) 0.056(6) -0.002(5) -0.006(5) -0.035(5)
C20 0.078(7) 0.047(5) 0.050(5) 0.005(4) -0.013(5) -0.021(5)
C21 0.054(5) 0.035(4) 0.043(5) -0.011(4) -0.008(4) -0.007(3)
C22 0.036(4) 0.054(5) 0.036(4) -0.015(4) -0.003(3) -0.001(3)
C23 0.023(3) 0.059(5) 0.037(4) -0.013(4) -0.001(3) -0.006(3)
C24 0.042(5) 0.065(6) 0.061(6) -0.009(5) 0.003(4) -0.001(4)
C25 0.037(5) 0.131(11) 0.068(7) -0.046(7) 0.007(4) -0.004(6)
C26 0.068(7) 0.089(8) 0.081(8) -0.031(7) 0.030(6) -0.003(6)
C27 0.057(6) 0.079(7) 0.070(7) -0.034(6) 0.025(5) -0.005(5)
C28 0.046(4) 0.055(5) 0.032(4) -0.015(4) 0.006(3) -0.001(4)
C29 0.034(4) 0.056(5) 0.030(4) -0.018(3) 0.004(3) -0.006(3)
C30 0.040(4) 0.040(4) 0.049(5) -0.022(4) 0.006(3) -0.002(3)
C31 0.032(4) 0.047(4) 0.042(4) -0.016(4) 0.014(3) -0.004(3)
C32 0.034(4) 0.066(5) 0.041(4) -0.029(4) 0.008(3) -0.006(4)
C33 0.044(5) 0.063(6) 0.041(5) -0.019(4) 0.008(4) 0.001(4)
C34 0.035(4) 0.060(5) 0.063(6) -0.032(5) 0.015(4) -0.014(4)
C35 0.032(4) 0.056(5) 0.063(5) -0.040(4) 0.010(4) -0.014(3)
C36 0.036(4) 0.063(5) 0.037(4) -0.017(4) 0.005(3) -0.009(4)
C37 0.031(4) 0.055(5) 0.036(4) -0.011(4) 0.000(3) -0.005(3)
C38 0.024(3) 0.041(4) 0.035(4) -0.012(3) 0.004(3) -0.004(3)
C39 0.027(4) 0.074(6) 0.040(4) -0.014(4) -0.002(3) 0.000(4)
C40 0.034(4) 0.088(7) 0.030(4) -0.023(4) 0.009(3) -0.002(4)
C41 0.030(4) 0.046(4) 0.037(4) -0.019(3) 0.002(3) -0.002(3)
C42 0.026(3) 0.056(5) 0.032(4) -0.014(3) -0.001(3) -0.004(3)
C43 0.045(5) 0.079(6) 0.037(4) -0.025(4) 0.010(4) 0.003(4)
C44 0.051(6) 0.132(11) 0.050(6) -0.030(6) 0.011(4) 0.013(6)
C45 0.052(6) 0.136(12) 0.075(8) -0.024(8) 0.027(6) -0.009(7)
C46 0.106(6) 0.118(6) 0.109(6) -0.039(4) 0.009(4) -0.011(4)
C47 0.095(5) 0.100(6) 0.108(6) -0.030(4) 0.009(4) -0.017(4)
C48 0.032(4) 0.080(6) 0.058(5) -0.034(5) 0.011(4) -0.018(4)
C49 0.045(4) 0.048(5) 0.038(4) -0.019(4) 0.012(3) -0.015(3)
C50 0.064(6) 0.049(5) 0.053(5) -0.019(4) 0.016(4) -0.002(4)
C51 0.085(7) 0.044(5) 0.091(8) -0.039(5) 0.044(6) -0.013(5)
C52 0.101(10) 0.065(8) 0.168(16) -0.050(9) 0.033(10) 0.012(7)
C53 0.076(8) 0.077(8) 0.131(12) -0.042(8) 0.025(8) 0.021(6)
C54 0.052(7) 0.103(11) 0.196(18) -0.080(11) 0.019(9) 0.004(7)
C55 0.037(4) 0.071(6) 0.082(7) -0.031(6) 0.002(4) -0.011(4)
C56 0.043(4) 0.048(5) 0.057(5) -0.017(4) 0.002(4) -0.002(4)
C57 0.060(5) 0.047(5) 0.047(5) -0.017(4) -0.006(4) -0.004(4)
C58 0.059(5) 0.053(5) 0.032(4) -0.016(4) -0.004(4) -0.012(4)
C59 0.042(5) 0.094(8) 0.070(6) -0.047(6) 0.016(4) -0.025(5)
C60 0.090(5) 0.082(5) 0.081(5) -0.031(4) 0.002(4) -0.030(4)
C61 0.121(10) 0.057(6) 0.064(7) -0.018(5) -0.015(7) -0.033(7)
C62 0.089(8) 0.055(6) 0.095(9) -0.015(6) -0.024(7) 0.017(6)
C63 0.037(4) 0.049(5) 0.092(8) -0.020(5) -0.003(5) -0.002(4)
C64 0.045(5) 0.048(5) 0.057(6) -0.008(4) -0.022(4) -0.012(4)
C65 0.033(4) 0.046(4) 0.034(4) -0.013(3) -0.004(3) -0.009(3)
C66 0.055(5) 0.041(4) 0.035(4) -0.013(3) 0.002(3) -0.015(4)
C67 0.051(5) 0.032(4) 0.059(5) -0.012(4) 0.023(4) -0.018(3)
C68 0.079(7) 0.049(5) 0.048(5) -0.013(4) 0.009(5) -0.023(5)
C69 0.061(6) 0.073(7) 0.052(5) -0.019(5) 0.017(5) -0.036(5)
C70 0.042(4) 0.064(6) 0.054(5) -0.023(5) 0.009(4) -0.010(4)
C71 0.034(4) 0.043(4) 0.040(4) -0.024(3) 0.001(3) -0.004(3)
C72 0.060(5) 0.045(5) 0.034(4) -0.017(4) 0.006(4) -0.009(4)
C73 0.052(5) 0.048(5) 0.057(5) -0.007(4) 0.004(4) -0.024(4)
C74 0.087(7) 0.049(5) 0.044(5) -0.020(4) 0.005(5) -0.020(5)
C75 0.060(6) 0.054(5) 0.058(6) -0.024(5) -0.004(4) -0.013(4)
C76 0.047(5) 0.052(5) 0.048(5) -0.021(4) -0.003(4) -0.014(4)
C77 0.034(4) 0.050(5) 0.060(5) -0.024(4) 0.010(4) 0.004(3)
C78 0.051(5) 0.050(5) 0.085(7) -0.013(5) -0.025(5) 0.000(4)
C79 0.060(6) 0.051(6) 0.108(10) 0.004(6) -0.016(6) 0.012(5)
C80 0.080(7) 0.059(6) 0.061(7) -0.011(5) -0.001(5) -0.009(5)
C81 0.156(12) 0.040(5) 0.052(6) -0.013(5) 0.054(7) -0.019(6)
C82 0.040(4) 0.050(5) 0.053(5) -0.026(4) 0.002(4) -0.010(3)
C83 0.048(4) 0.035(4) 0.039(4) -0.012(3) 0.012(3) 0.001(3)
C84 0.054(5) 0.045(5) 0.039(4) -0.014(4) 0.001(4) 0.008(4)
C85 0.059(5) 0.052(5) 0.047(5) -0.012(4) 0.003(4) 0.012(4)
C86 0.035(4) 0.071(6) 0.072(7) -0.019(5) -0.007(4) -0.005(4)
C87 0.044(6) 0.110(11) 0.114(11) 0.014(9) -0.019(6) 0.004(6)
C88 0.071(8) 0.070(8) 0.107(10) -0.007(7) -0.037(7) 0.013(6)
C89 0.078(12) 0.053(11) 0.100(17) 0.005(10) -0.019(11) 0.026(9)
C89' 0.041(18) 0.08(3) 0.09(3) 0.00(2) -0.027(18) 0.006(17)
C90 0.106(9) 0.084(8) 0.051(6) 0.011(6) -0.023(6) -0.047(7)
C91 0.057(5) 0.045(5) 0.038(4) -0.008(4) -0.017(4) -0.002(4)
C92 0.041(4) 0.057(5) 0.038(4) -0.018(4) 0.005(3) -0.017(4)
C93 0.042(4) 0.068(6) 0.061(6) -0.032(5) 0.009(4) -0.016(4)
C94 0.058(6) 0.088(8) 0.106(9) -0.048(7) 0.011(6) -0.038(6)
C95 0.032(5) 0.184(15) 0.113(11) -0.102(11) 0.009(6) -0.024(7)
C96 0.054(6) 0.157(13) 0.091(9) -0.082(10) -0.019(6) 0.005(7)
C97 0.071(7) 0.149(13) 0.085(9) -0.072(9) -0.034(7) 0.014(8)
C98 0.053(5) 0.060(5) 0.053(5) -0.033(4) 0.000(4) -0.006(4)
C99 0.026(3) 0.064(5) 0.056(5) -0.035(4) -0.001(3) 0.008(3)
C100 0.037(4) 0.055(5) 0.043(4) -0.028(4) 0.009(3) -0.006(3)
C101 0.040(4) 0.040(4) 0.042(4) -0.020(3) -0.005(3) -0.002(3)
C102 0.043(4) 0.051(5) 0.053(5) -0.020(4) 0.001(4) -0.008(4)
C103 0.043(4) 0.068(6) 0.050(5) -0.028(4) -0.009(4) -0.014(4)
C104 0.068(6) 0.064(6) 0.047(5) -0.027(5) -0.001(4) -0.012(5)
C105 0.045(4) 0.056(5) 0.043(5) -0.019(4) 0.000(4) -0.006(4)
C106 0.048(5) 0.072(6) 0.040(5) -0.021(4) -0.007(4) -0.010(4)
C107 0.045(4) 0.062(5) 0.039(4) -0.019(4) 0.012(4) -0.020(4)
C108 0.031(3) 0.052(5) 0.032(4) -0.016(3) 0.005(3) -0.010(3)
C109 0.029(4) 0.085(7) 0.039(4) -0.020(4) 0.005(3) -0.009(4)
C110 0.043(5) 0.088(7) 0.048(5) -0.033(5) -0.007(4) -0.010(4)
C111 0.035(4) 0.044(4) 0.033(4) -0.013(3) -0.001(3) -0.009(3)
C112 0.037(4) 0.054(5) 0.035(4) -0.018(4) -0.001(3) -0.013(3)
C113 0.059(5) 0.041(4) 0.042(4) -0.016(4) -0.001(4) -0.010(4)
C114 0.067(7) 0.076(7) 0.079(7) -0.025(6) -0.022(6) -0.028(6)
C115 0.064(7) 0.101(9) 0.096(9) -0.046(8) -0.012(6) -0.027(6)
C116 0.054(7) 0.167(16) 0.105(11) -0.039(11) -0.031(7) 0.004(8)
C117 0.060(6) 0.070(7) 0.097(9) -0.029(6) -0.012(6) 0.009(5)
C118 0.039(4) 0.055(5) 0.045(5) -0.013(4) 0.006(3) -0.013(4)
C119 0.047(4) 0.049(5) 0.039(4) -0.023(4) 0.013(3) -0.008(3)
C120 0.061(5) 0.054(5) 0.055(5) -0.034(4) 0.021(4) -0.017(4)
C121 0.089(8) 0.070(7) 0.096(8) -0.058(6) 0.049(7) -0.036(6)
C122 0.106(9) 0.071(7) 0.125(11) -0.067(8) 0.057(8) -0.058(7)
C123 0.082(8) 0.105(10) 0.121(11) -0.074(9) 0.028(8) -0.036(8)
C124 0.076(7) 0.101(9) 0.101(9) -0.065(8) 0.001(7) -0.024(7)
C125 0.064(6) 0.097(8) 0.054(6) -0.040(6) 0.011(5) -0.029(6)
C126 0.052(5) 0.049(5) 0.052(5) -0.031(4) 0.021(4) -0.026(4)
C127 0.033(4) 0.057(5) 0.028(4) -0.022(3) 0.002(3) -0.012(3)
C128 0.045(4) 0.057(5) 0.026(4) -0.010(3) 0.001(3) -0.018(4)
C129 0.035(4) 0.076(6) 0.047(5) -0.034(5) -0.003(3) -0.003(4)
C130 0.067(6) 0.051(5) 0.039(5) -0.017(4) -0.006(4) 0.015(4)
C131 0.051(5) 0.057(5) 0.059(6) -0.028(5) 0.005(4) 0.007(4)
C132 0.050(5) 0.061(6) 0.080(7) -0.036(5) -0.008(5) -0.007(4)
C133 0.058(5) 0.048(5) 0.054(5) -0.024(4) -0.024(4) 0.006(4)
C134 0.035(4) 0.046(4) 0.045(4) -0.017(4) 0.011(3) -0.007(3)
C135 0.035(4) 0.044(4) 0.030(4) -0.012(3) 0.005(3) 0.006(3)
C136 0.041(4) 0.038(4) 0.040(4) -0.020(3) -0.005(3) 0.003(3)
C137 0.054(5) 0.037(4) 0.065(6) -0.031(4) 0.015(4) -0.007(4)
C138 0.069(6) 0.039(5) 0.059(6) -0.019(4) 0.006(5) 0.000(4)
C139 0.048(5) 0.042(5) 0.080(7) -0.034(5) -0.001(4) 0.008(4)
C140 0.044(4) 0.046(5) 0.058(5) -0.027(4) 0.001(4) 0.011(4)

loop_
_atom_type_symbol
_atom_type_description
_atom_type_scat_dispersion_real
_atom_type_scat_dispersion_imag
_atom_type_scat_source
C C 0.0033 0.0016 'International Tables Vol C Tables 4.2.6.8 and 6.1.1.4'
H H 0.0000 0.0000 'International Tables Vol C Tables 4.2.6.8 and 6.1.1.4'
Ag Ag -0.8971 1.1015 'International Tables Vol C Tables 4.2.6.8 and 6.1.1.4'
N N 0.0061 0.0033 'International Tables Vol C Tables 4.2.6.8 and 6.1.1.4'
O O 0.0106 0.0060 'International Tables Vol C Tables 4.2.6.8 and 6.1.1.4'

loop_
_geom_angle_atom_site_label_1
_geom_angle_atom_site_label_2
_geom_angle_atom_site_label_3
_geom_angle
_geom_angle_site_symmetry_1
_geom_angle_site_symmetry_3
_geom_angle_publ_flag
N7 Ag1 N6 174.9(3) . . ?
N12 Ag2 N1 156.6(3) . 1_556 ?
N12 Ag2 O17 100.9(3) . . ?
N1 Ag2 O17 101.7(3) 1_556 . ?
N18 Ag3 N19 173.0(3) . . ?
N13 Ag4 N24 156.9(3) 1_554 . ?
N13 Ag4 O18 102.7(3) 1_554 . ?
N24 Ag4 O18 99.6(3) . . ?
C4 N1 C3 118.6(8) . . ?
C4 N1 Ag2 122.3(7) . 1_554 ?
C3 N1 Ag2 118.8(5) . 1_554 ?
C1 N2 C7 123.6(7) . . ?
C1 N2 H2N 118.2 . . ?
C7 N2 H2N 118.2 . . ?
C14 N3 C15 123.1(7) . . ?
C14 N3 H3N 118.4 . . ?
C15 N3 H3N 118.4 . . ?
C22 N4 C23 124.3(7) . . ?
C22 N4 H4N 117.8 . . ?
C23 N4 H4N 117.8 . . ?
C30 N5 C31 128.4(7) . . ?
C30 N5 H5N 115.8 . . ?
C31 N5 H5N 115.8 . . ?
C34 N6 C33 118.1(7) . . ?
C34 N6 Ag1 119.6(5) . . ?
C33 N6 Ag1 122.2(6) . . ?
C40 N7 C36 116.8(7) . . ?
C40 N7 Ag1 122.3(6) . . ?
C36 N7 Ag1 119.7(5) . . ?
C38 N8 C41 127.2(6) . . ?
C38 N8 H8N 116.4 . . ?
C41 N8 H8N 116.4 . . ?
C49 N9 C48 123.3(7) . . ?
C49 N9 H9N 118.4 . . ?
C48 N9 H9N 118.4 . . ?
C57 N10 C56 121.6(7) . . ?
C57 N10 H10N 119.2 . . ?
C56 N10 H10N 119.2 . . ?
C65 N11 C64 121.7(6) . . ?
C65 N11 H11N 119.1 . . ?
C64 N11 H11N 119.1 . . ?
C68 N12 C67 114.1(8) . . ?
C68 N12 Ag2 123.6(6) . . ?
C67 N12 Ag2 122.3(6) . . ?
C74 N13 C73 116.7(8) . . ?
C74 N13 Ag4 124.1(6) . 1_556 ?
C73 N13 Ag4 119.1(6) . 1_556 ?
C71 N14 C77 122.9(6) . . ?
C71 N14 H14N 118.6 . . ?
C77 N14 H14N 118.6 . . ?
C84 N15 C85 125.6(7) . . ?
C84 N15 H15N 117.2 . . ?
C85 N15 H15N 117.2 . . ?
C92 N16 C93 124.5(7) . . ?
C92 N16 H16N 117.7 . . ?
C93 N16 H16N 117.7 . . ?
C100 N17 C101 127.2(6) . . ?
C100 N17 H17N 116.4 . . ?
C101 N17 H17N 116.4 . . ?
C104 N18 C103 117.2(8) . . ?
C104 N18 Ag3 122.4(7) . . ?
C103 N18 Ag3 120.2(6) . . ?
C106 N19 C110 117.4(7) . . ?
C106 N19 Ag3 122.5(6) . . ?
C110 N19 Ag3 119.4(6) . . ?
C111 N20 C108 128.5(6) . . ?
C111 N20 H20N 115.7 . . ?
C108 N20 H20N 115.7 . . ?
C119 N21 C118 124.0(7) . . ?
C119 N21 H21N 118.0 . . ?
C118 N21 H21N 118.0 . . ?
C127 N22 C126 123.6(7) . . ?
C127 N22 H22N 118.2 . . ?
C126 N22 H22N 118.2 . . ?
C135 N23 C134 124.3(7) . . ?
C135 N23 H23N 117.9 . . ?
C134 N23 H23N 117.9 . . ?
C138 N24 C137 116.6(8) . . ?
C138 N24 Ag4 124.5(6) . . ?
C137 N24 Ag4 118.4(5) . . ?
O1 C1 N2 123.1(8) . . ?
O1 C1 C2 117.3(8) . . ?
N2 C1 C2 119.4(7) . . ?
C6 C2 C3 117.2(8) . . ?
C6 C2 C1 121.1(7) . . ?
C3 C2 C1 121.7(7) . . ?
N1 C3 C2 122.1(8) . . ?
N1 C3 H3 119.0 . . ?
C2 C3 H3 119.0 . . ?
C5 C4 N1 120.7(10) . . ?
C5 C4 H4 119.7 . . ?
N1 C4 H4 119.7 . . ?
C4 C5 C6 121.3(9) . . ?
C4 C5 H5 119.3 . . ?
C6 C5 H5 119.3 . . ?
C5 C6 C2 120.1(9) . . ?
C5 C6 H6 120.0 . . ?
C2 C6 H6 120.0 . . ?
N2 C7 C8 110.4(7) . . ?
N2 C7 C13 111.3(6) . . ?
C8 C7 C13 115.2(7) . . ?
N2 C7 H7 106.4 . . ?
C8 C7 H7 106.4 . . ?
C13 C7 H7 106.4 . . ?
C7 C8 C9 115.6(8) . . ?
C7 C8 H8A 108.4 . . ?
C9 C8 H8A 108.4 . . ?
C7 C8 H8B 108.4 . . ?
C9 C8 H8B 108.4 . . ?
H8A C8 H8B 107.4 . . ?
C10 C9 C8 113.8(9) . . ?
C10 C9 H9C 108.8 . . ?
C8 C9 H9C 108.8 . . ?
C10 C9 H9D 108.8 . . ?
C8 C9 H9D 108.8 . . ?
H9C C9 H9D 107.7 . . ?
C9 C10 C11 114.2(8) . . ?
C9 C10 H10A 108.7 . . ?
C11 C10 H10A 108.7 . . ?
C9 C10 H10B 108.7 . . ?
C11 C10 H10B 108.7 . . ?
H10A C10 H10B 107.6 . . ?
C12 C11 C10 116.0(8) . . ?
C12 C11 H11C 108.3 . . ?
C10 C11 H11C 108.3 . . ?
C12 C11 H11D 108.3 . . ?
C10 C11 H11D 108.3 . . ?
H11C C11 H11D 107.4 . . ?
C11 C12 C13 115.1(8) . . ?
C11 C12 H12A 108.5 . . ?
C13 C12 H12A 108.5 . . ?
C11 C12 H12B 108.5 . . ?
C13 C12 H12B 108.5 . . ?
H12A C12 H12B 107.5 . . ?
C14 C13 C12 111.8(6) . . ?
C14 C13 C7 109.3(6) . . ?
C12 C13 C7 114.7(6) . . ?
C14 C13 H13 106.9 . . ?
C12 C13 H13 106.9 . . ?
C7 C13 H13 106.9 . . ?
O2 C14 N3 122.9(7) . . ?
O2 C14 C13 124.3(6) . . ?
N3 C14 C13 112.7(6) . . ?
N3 C15 C16 113.1(7) . . ?
N3 C15 C21 108.8(6) . . ?
C16 C15 C21 117.0(7) . . ?
N3 C15 H15 105.6 . . ?
C16 C15 H15 105.6 . . ?
C21 C15 H15 105.6 . . ?
C15 C16 C17 112.9(8) . . ?
C15 C16 H16A 109.0 . . ?
C17 C16 H16A 109.0 . . ?
C15 C16 H16B 109.0 . . ?
C17 C16 H16B 109.0 . . ?
H16A C16 H16B 107.8 . . ?
C18 C17 C16 115.2(9) . . ?
C18 C17 H17A 108.5 . . ?
C16 C17 H17A 108.5 . . ?
C18 C17 H17B 108.5 . . ?
C16 C17 H17B 108.5 . . ?
H17A C17 H17B 107.5 . . ?
C19 C18 C17 117.9(9) . . ?
C19 C18 H18A 107.8 . . ?
C17 C18 H18A 107.8 . . ?
C19 C18 H18B 107.8 . . ?
C17 C18 H18B 107.8 . . ?
H18A C18 H18B 107.2 . . ?
C18 C19 C20 116.0(9) . . ?
C18 C19 H19A 108.3 . . ?
C20 C19 H19A 108.3 . . ?
C18 C19 H19B 108.3 . . ?
C20 C19 H19B 108.3 . . ?
H19A C19 H19B 107.4 . . ?
C21 C20 C19 117.5(8) . . ?
C21 C20 H20A 107.9 . . ?
C19 C20 H20A 107.9 . . ?
C21 C20 H20B 107.9 . . ?
C19 C20 H20B 107.9 . . ?
H20A C20 H20B 107.2 . . ?
C22 C21 C20 108.4(7) . . ?
C22 C21 C15 110.8(6) . . ?
C20 C21 C15 113.8(8) . . ?
C22 C21 H21 107.9 . . ?
C20 C21 H21 107.9 . . ?
C15 C21 H21 107.9 . . ?
O3 C22 N4 121.0(8) . . ?
O3 C22 C21 123.6(7) . . ?
N4 C22 C21 115.3(7) . . ?
N4 C23 C24 107.6(7) . . ?
N4 C23 C29 114.3(6) . . ?
C24 C23 C29 112.4(7) . . ?
N4 C23 H23 107.4 . . ?
C24 C23 H23 107.4 . . ?
C29 C23 H23 107.4 . . ?
C25 C24 C23 118.9(9) . . ?
C25 C24 H24A 107.6 . . ?
C23 C24 H24A 107.6 . . ?
C25 C24 H24B 107.6 . . ?
C23 C24 H24B 107.6 . . ?
H24A C24 H24B 107.0 . . ?
C26 C25 C24 112.3(9) . . ?
C26 C25 H25A 109.1 . . ?
C24 C25 H25A 109.1 . . ?
C26 C25 H25B 109.1 . . ?
C24 C25 H25B 109.1 . . ?
H25A C25 H25B 107.9 . . ?
C25 C26 C27 117.7(9) . . ?
C25 C26 H26A 107.9 . . ?
C27 C26 H26A 107.9 . . ?
C25 C26 H26B 107.9 . . ?
C27 C26 H26B 107.9 . . ?
H26A C26 H26B 107.2 . . ?
C26 C27 C28 114.3(9) . . ?
C26 C27 H27A 108.7 . . ?
C28 C27 H27A 108.7 . . ?
C26 C27 H27B 108.7 . . ?
C28 C27 H27B 108.7 . . ?
H27A C27 H27B 107.6 . . ?
C27 C28 C29 110.7(7) . . ?
C27 C28 H28A 109.5 . . ?
C29 C28 H28A 109.5 . . ?
C27 C28 H28B 109.5 . . ?
C29 C28 H28B 109.5 . . ?
H28A C28 H28B 108.1 . . ?
C30 C29 C23 108.4(6) . . ?
C30 C29 C28 110.2(6) . . ?
C23 C29 C28 114.0(7) . . ?
C30 C29 H29 108.0 . . ?
C23 C29 H29 108.0 . . ?
C28 C29 H29 108.0 . . ?
O4 C30 N5 122.1(7) . . ?
O4 C30 C29 122.1(7) . . ?
N5 C30 C29 115.8(7) . . ?
C35 C31 C32 119.0(7) . . ?
C35 C31 N5 123.0(7) . . ?
C32 C31 N5 118.0(7) . . ?
C33 C32 C31 119.3(8) . . ?
C33 C32 H32 120.4 . . ?
C31 C32 H32 120.4 . . ?
N6 C33 C32 122.6(8) . . ?
N6 C33 H33 118.7 . . ?
C32 C33 H33 118.7 . . ?
N6 C34 C35 124.3(8) . . ?
N6 C34 H34 117.8 . . ?
C35 C34 H34 117.8 . . ?
C31 C35 C34 116.6(7) . . ?
C31 C35 H35 121.7 . . ?
C34 C35 H35 121.7 . . ?
N7 C36 C37 124.4(7) . . ?
N7 C36 H36 117.8 . . ?
C37 C36 H36 117.8 . . ?
C36 C37 C38 118.7(7) . . ?
C36 C37 H37 120.7 . . ?
C38 C37 H37 120.7 . . ?
C37 C38 N8 124.9(7) . . ?
C37 C38 C39 117.8(7) . . ?
N8 C38 C39 117.3(6) . . ?
C40 C39 C38 119.5(7) . . ?
C40 C39 H39 120.2 . . ?
C38 C39 H39 120.2 . . ?
N7 C40 C39 122.5(7) . . ?
N7 C40 H40 118.7 . . ?
C39 C40 H40 118.7 . . ?
O5 C41 N8 122.0(7) . . ?
O5 C41 C42 122.8(7) . . ?
N8 C41 C42 115.2(6) . . ?
C43 C42 C41 111.7(7) . . ?
C43 C42 C48 116.1(7) . . ?
C41 C42 C48 108.3(6) . . ?
C43 C42 H42 106.7 . . ?
C41 C42 H42 106.7 . . ?
C48 C42 H42 106.7 . . ?
C42 C43 C44 113.2(8) . . ?
C42 C43 H43A 108.9 . . ?
C44 C43 H43A 108.9 . . ?
C42 C43 H43B 108.9 . . ?
C44 C43 H43B 108.9 . . ?
H43A C43 H43B 107.7 . . ?
C43 C44 C45 113.6(9) . . ?
C43 C44 H44A 108.8 . . ?
C45 C44 H44A 108.8 . . ?
C43 C44 H44B 108.8 . . ?
C45 C44 H44B 108.8 . . ?
H44A C44 H44B 107.7 . . ?
C46 C45 C44 120.1(10) . . ?
C46 C45 H45A 107.3 . . ?
C44 C45 H45A 107.3 . . ?
C46 C45 H45B 107.3 . . ?
C44 C45 H45B 107.3 . . ?
H45A C45 H45B 106.9 . . ?
C45 C46 C47 116.6(12) . . ?
C45 C46 H46A 108.1 . . ?
C47 C46 H46A 108.1 . . ?
C45 C46 H46B 108.1 . . ?
C47 C46 H46B 108.1 . . ?
H46A C46 H46B 107.3 . . ?
C46 C47 C48 120.4(11) . . ?
C46 C47 H47A 107.2 . . ?
C48 C47 H47A 107.2 . . ?
C46 C47 H47B 107.2 . . ?
C48 C47 H47B 107.2 . . ?
H47A C47 H47B 106.9 . . ?
N9 C48 C47 104.9(8) . . ?
N9 C48 C42 112.6(6) . . ?
C47 C48 C42 111.6(8) . . ?
N9 C48 H48 109.2 . . ?
C47 C48 H48 109.2 . . ?
C42 C48 H48 109.2 . . ?
O6 C49 N9 120.3(8) . . ?
O6 C49 C50 122.4(7) . . ?
N9 C49 C50 117.3(7) . . ?
C49 C50 C51 110.2(8) . . ?
C49 C50 C56 111.9(7) . . ?
C51 C50 C56 113.6(8) . . ?
C49 C50 H50 106.9 . . ?
C51 C50 H50 106.9 . . ?
C56 C50 H50 106.9 . . ?
C52 C51 C50 119.9(12) . . ?
C52 C51 H51A 107.4 . . ?
C50 C51 H51A 107.4 . . ?
C52 C51 H51B 107.4 . . ?
C50 C51 H51B 107.4 . . ?
H51A C51 H51B 106.9 . . ?
C51 C52 C53 118.4(12) . . ?
C51 C52 H52A 107.7 . . ?
C53 C52 H52A 107.7 . . ?
C51 C52 H52B 107.7 . . ?
C53 C52 H52B 107.7 . . ?
H52A C52 H52B 107.1 . . ?
C54 C53 C52 117.9(11) . . ?
C54 C53 H53A 107.8 . . ?
C52 C53 H53A 107.8 . . ?
C54 C53 H53B 107.8 . . ?
C52 C53 H53B 107.8 . . ?
H53A C53 H53B 107.2 . . ?
C55 C54 C53 119.2(11) . . ?
C55 C54 H54A 107.5 . . ?
C53 C54 H54A 107.5 . . ?
C55 C54 H54B 107.5 . . ?
C53 C54 H54B 107.5 . . ?
H54A C54 H54B 107.0 . . ?
C54 C55 C56 109.3(11) . . ?
C54 C55 H55A 109.8 . . ?
C56 C55 H55A 109.8 . . ?
C54 C55 H55B 109.8 . . ?
C56 C55 H55B 109.8 . . ?
H55A C55 H55B 108.3 . . ?
N10 C56 C50 108.9(7) . . ?
N10 C56 C55 111.6(8) . . ?
C50 C56 C55 114.9(8) . . ?
N10 C56 H56 107.0 . . ?
C50 C56 H56 107.0 . . ?
C55 C56 H56 107.0 . . ?
O7 C57 N10 123.8(9) . . ?
O7 C57 C58 120.4(8) . . ?
N10 C57 C58 115.7(8) . . ?
C59 C58 C57 112.8(8) . . ?
C59 C58 C64 114.5(7) . . ?
C57 C58 C64 108.9(7) . . ?
C59 C58 H58 106.7 . . ?
C57 C58 H58 106.7 . . ?
C64 C58 H58 106.7 . . ?
C58 C59 C60 112.1(9) . . ?
C58 C59 H59A 109.2 . . ?
C60 C59 H59A 109.2 . . ?
C58 C59 H59B 109.2 . . ?
C60 C59 H59B 109.2 . . ?
H59A C59 H59B 107.9 . . ?
C61 C60 C59 116.9(10) . . ?
C61 C60 H60A 108.1 . . ?
C59 C60 H60A 108.1 . . ?
C61 C60 H60B 108.1 . . ?
C59 C60 H60B 108.1 . . ?
H60A C60 H60B 107.3 . . ?
C62 C61 C60 115.5(10) . . ?
C62 C61 H61A 108.4 . . ?
C60 C61 H61A 108.4 . . ?
C62 C61 H61B 108.4 . . ?
C60 C61 H61B 108.4 . . ?
H61A C61 H61B 107.5 . . ?
C61 C62 C63 117.5(9) . . ?
C61 C62 H62A 107.9 . . ?
C63 C62 H62A 107.9 . . ?
C61 C62 H62B 107.9 . . ?
C63 C62 H62B 107.9 . . ?
H62A C62 H62B 107.2 . . ?
C64 C63 C62 115.5(9) . . ?
C64 C63 H63A 108.4 . . ?
C62 C63 H63A 108.4 . . ?
C64 C63 H63B 108.4 . . ?
C62 C63 H63B 108.4 . . ?
H63A C63 H63B 107.5 . . ?
N11 C64 C63 106.3(8) . . ?
N11 C64 C58 113.2(8) . . ?
C63 C64 C58 114.4(7) . . ?
N11 C64 H64 107.5 . . ?
C63 C64 H64 107.5 . . ?
C58 C64 H64 107.5 . . ?
O8 C65 N11 124.1(7) . . ?
O8 C65 C66 119.3(7) . . ?
N11 C65 C66 116.6(6) . . ?
C67 C66 C70 118.6(8) . . ?
C67 C66 C65 121.9(7) . . ?
C70 C66 C65 119.5(8) . . ?
C66 C67 N12 126.6(8) . . ?
C66 C67 H67 116.7 . . ?
N12 C67 H67 116.7 . . ?
N12 C68 C69 121.4(9) . . ?
N12 C68 H68 119.3 . . ?
C69 C68 H68 119.3 . . ?
C70 C69 C68 120.6(8) . . ?
C70 C69 H69 119.7 . . ?
C68 C69 H69 119.7 . . ?
C69 C70 C66 118.6(9) . . ?
C69 C70 H70 120.7 . . ?
C66 C70 H70 120.7 . . ?
O9 C71 N14 125.5(7) . . ?
O9 C71 C72 118.2(7) . . ?
N14 C71 C72 116.3(6) . . ?
C73 C72 C76 118.8(8) . . ?
C73 C72 C71 123.2(8) . . ?
C76 C72 C71 118.0(7) . . ?
C72 C73 N13 124.4(8) . . ?
C72 C73 H73 117.8 . . ?
N13 C73 H73 117.8 . . ?
N13 C74 C75 121.9(8) . . ?
N13 C74 H74 119.1 . . ?
C75 C74 H74 119.1 . . ?
C74 C75 C76 119.4(9) . . ?
C74 C75 H75 120.3 . . ?
C76 C75 H75 120.3 . . ?
C75 C76 C72 118.7(8) . . ?
C75 C76 H76 120.6 . . ?
C72 C76 H76 120.6 . . ?
N14 C77 C78 107.0(8) . . ?
N14 C77 C83 112.9(6) . . ?
C78 C77 C83 114.1(7) . . ?
N14 C77 H77 107.5 . . ?
C78 C77 H77 107.5 . . ?
C83 C77 H77 107.5 . . ?
C77 C78 C79 115.6(10) . . ?
C77 C78 H78A 108.4 . . ?
C79 C78 H78A 108.4 . . ?
C77 C78 H78B 108.4 . . ?
C79 C78 H78B 108.4 . . ?
H78A C78 H78B 107.5 . . ?
C80 C79 C78 110.7(9) . . ?
C80 C79 H79A 109.5 . . ?
C78 C79 H79A 109.5 . . ?
C80 C79 H79B 109.5 . . ?
C78 C79 H79B 109.5 . . ?
H79A C79 H79B 108.1 . . ?
C79 C80 C81 119.0(9) . . ?
C79 C80 H80A 107.6 . . ?
C81 C80 H80A 107.6 . . ?
C79 C80 H80B 107.6 . . ?
C81 C80 H80B 107.6 . . ?
H80A C80 H80B 107.0 . . ?
C82 C81 C80 111.3(8) . . ?
C82 C81 H81A 109.4 . . ?
C80 C81 H81A 109.4 . . ?
C82 C81 H81B 109.4 . . ?
C80 C81 H81B 109.4 . . ?
H81A C81 H81B 108.0 . . ?
C81 C82 C83 112.7(6) . . ?
C81 C82 H82A 109.1 . . ?
C83 C82 H82A 109.1 . . ?
C81 C82 H82B 109.1 . . ?
C83 C82 H82B 109.1 . . ?
H82A C82 H82B 107.8 . . ?
C84 C83 C82 111.8(6) . . ?
C84 C83 C77 110.0(7) . . ?
C82 C83 C77 115.0(7) . . ?
C84 C83 H83 106.5 . . ?
C82 C83 H83 106.5 . . ?
C77 C83 H83 106.5 . . ?
O10 C84 N15 120.2(8) . . ?
O10 C84 C83 124.2(7) . . ?
N15 C84 C83 115.7(7) . . ?
N15 C85 C91 109.6(7) . . ?
N15 C85 C86 110.2(8) . . ?
C91 C85 C86 115.5(8) . . ?
N15 C85 H85 107.0 . . ?
C91 C85 H85 107.0 . . ?
C86 C85 H85 107.0 . . ?
C87 C86 C85 114.7(10) . . ?
C87 C86 H86A 108.6 . . ?
C85 C86 H86A 108.6 . . ?
C87 C86 H86B 108.6 . . ?
C85 C86 H86B 108.6 . . ?
H86A C86 H86B 107.6 . . ?
C86 C87 C88 115.9(8) . . ?
C86 C87 H87A 108.3 . . ?
C88 C87 H87A 108.3 . . ?
C86 C87 H87B 108.3 . . ?
C88 C87 H87B 108.3 . . ?
H87A C87 H87B 107.4 . . ?
C89' C88 C87 121.1(19) . . ?
C87 C88 C89 125.9(12) . . ?
C87 C88 H88A 105.8 . . ?
C89 C88 H88A 105.8 . . ?
C87 C88 H88B 105.8 . . ?
C89 C88 H88B 105.8 . . ?
H88A C88 H88B 106.2 . . ?
C90 C89 C88 112.5(11) . . ?
C90 C89 H89A 109.1 . . ?
C88 C89 H89A 109.1 . . ?
C90 C89 H89B 109.1 . . ?
C88 C89 H89B 109.1 . . ?
H89A C89 H89B 107.8 . . ?
C90 C89' C88 131(3) . . ?
C90 C89' H89C 104.6 . . ?
C88 C89' H89C 104.6 . . ?
C90 C89' H89D 104.6 . . ?
C88 C89' H89D 104.6 . . ?
H89C C89' H89D 105.7 . . ?
C89' C90 C91 128.6(19) . . ?
C89 C90 C91 118.9(11) . . ?
C89 C90 H90A 107.6 . . ?
C91 C90 H90A 107.6 . . ?
C89 C90 H90B 107.6 . . ?
C91 C90 H90B 107.6 . . ?
H90A C90 H90B 107.0 . . ?
C92 C91 C90 107.2(8) . . ?
C92 C91 C85 113.3(7) . . ?
C90 C91 C85 114.8(7) . . ?
C92 C91 H91 107.1 . . ?
C90 C91 H91 107.1 . . ?
C85 C91 H91 107.1 . . ?
O11 C92 N16 119.8(8) . . ?
O11 C92 C91 123.0(7) . . ?
N16 C92 C91 117.1(7) . . ?
N16 C93 C99 114.0(7) . . ?
N16 C93 C94 103.6(7) . . ?
C99 C93 C94 113.9(8) . . ?
N16 C93 H93 108.4 . . ?
C99 C93 H93 108.4 . . ?
C94 C93 H93 108.4 . . ?
C95 C94 C93 113.6(8) . . ?
C95 C94 H94A 108.9 . . ?
C93 C94 H94A 108.9 . . ?
C95 C94 H94B 108.9 . . ?
C93 C94 H94B 108.9 . . ?
H94A C94 H94B 107.7 . . ?
C96 C95 C94 115.0(9) . . ?
C96 C95 H95A 108.5 . . ?
C94 C95 H95A 108.5 . . ?
C96 C95 H95B 108.5 . . ?
C94 C95 H95B 108.5 . . ?
H95A C95 H95B 107.5 . . ?
C97 C96 C95 117.9(9) . . ?
C97 C96 H96A 107.8 . . ?
C95 C96 H96A 107.8 . . ?
C97 C96 H96B 107.8 . . ?
C95 C96 H96B 107.8 . . ?
H96A C96 H96B 107.2 . . ?
C98 C97 C96 113.3(9) . . ?
C98 C97 H97A 108.9 . . ?
C96 C97 H97A 108.9 . . ?
C98 C97 H97B 108.9 . . ?
C96 C97 H97B 108.9 . . ?
H97A C97 H97B 107.7 . . ?
C97 C98 C99 110.8(7) . . ?
C97 C98 H98A 109.5 . . ?
C99 C98 H98A 109.5 . . ?
C97 C98 H98B 109.5 . . ?
C99 C98 H98B 109.5 . . ?
H98A C98 H98B 108.1 . . ?
C93 C99 C100 108.8(7) . . ?
C93 C99 C98 114.1(7) . . ?
C100 C99 C98 110.5(7) . . ?
C93 C99 H99 107.7 . . ?
C100 C99 H99 107.7 . . ?
C98 C99 H99 107.7 . . ?
O12 C100 N17 122.4(7) . . ?
O12 C100 C99 124.8(7) . . ?
N17 C100 C99 112.9(6) . . ?
C102 C101 C105 117.7(7) . . ?
C102 C101 N17 125.2(7) . . ?
C105 C101 N17 117.1(7) . . ?
C101 C102 C103 117.3(8) . . ?
C101 C102 H102 121.4 . . ?
C103 C102 H102 121.4 . . ?
N18 C103 C102 124.7(8) . . ?
N18 C103 H103 117.6 . . ?
C102 C103 H103 117.6 . . ?
N18 C104 C105 124.6(9) . . ?
N18 C104 H104 117.7 . . ?
C105 C104 H104 117.7 . . ?
C104 C105 C101 118.4(8) . . ?
C104 C105 H105 120.8 . . ?
C101 C105 H105 120.8 . . ?
N19 C106 C107 123.6(8) . . ?
N19 C106 H106 118.2 . . ?
C107 C106 H106 118.2 . . ?
C106 C107 C108 119.8(8) . . ?
C106 C107 H107 120.1 . . ?
C108 C107 H107 120.1 . . ?
N20 C108 C107 119.5(7) . . ?
N20 C108 C109 123.2(7) . . ?
C107 C108 C109 117.2(7) . . ?
C110 C109 C108 118.5(8) . . ?
C110 C109 H109 120.7 . . ?
C108 C109 H109 120.7 . . ?
N19 C110 C109 123.3(8) . . ?
N19 C110 H110 118.3 . . ?
C109 C110 H110 118.3 . . ?
O13 C111 N20 121.7(7) . . ?
O13 C111 C112 122.3(7) . . ?
N20 C111 C112 116.0(6) . . ?
C111 C112 C113 110.5(7) . . ?
C111 C112 C118 110.4(6) . . ?
C113 C112 C118 114.2(7) . . ?
C111 C112 H112 107.1 . . ?
C113 C112 H112 107.1 . . ?
C118 C112 H112 107.1 . . ?
C112 C113 C114 113.4(8) . . ?
C112 C113 H11E 108.9 . . ?
C114 C113 H11E 108.9 . . ?
C112 C113 H11F 108.9 . . ?
C114 C113 H11F 108.9 . . ?
H11E C113 H11F 107.7 . . ?
C115 C114 C113 113.5(8) . . ?
C115 C114 H11G 108.9 . . ?
C113 C114 H11G 108.9 . . ?
C115 C114 H11H 108.9 . . ?
C113 C114 H11H 108.9 . . ?
H11G C114 H11H 107.7 . . ?
C114 C115 C116 117.3(10) . . ?
C114 C115 H11I 108.0 . . ?
C116 C115 H11I 108.0 . . ?
C114 C115 H11J 108.0 . . ?
C116 C115 H11J 108.0 . . ?
H11I C115 H11J 107.2 . . ?
C117 C116 C115 114.9(10) . . ?
C117 C116 H11K 108.5 . . ?
C115 C116 H11K 108.5 . . ?
C117 C116 H11L 108.5 . . ?
C115 C116 H11L 108.5 . . ?
H11K C116 H11L 107.5 . . ?
C118 C117 C116 116.0(9) . . ?
C118 C117 H11M 108.3 . . ?
C116 C117 H11M 108.3 . . ?
C118 C117 H11O 108.3 . . ?
C116 C117 H11O 108.3 . . ?
H11M C117 H11O 107.4 . . ?
N21 C118 C117 104.1(7) . . ?
N21 C118 C112 112.7(6) . . ?
C117 C118 C112 114.9(7) . . ?
N21 C118 H118 108.3 . . ?
C117 C118 H118 108.3 . . ?
C112 C118 H118 108.3 . . ?
O14 C119 N21 121.4(8) . . ?
O14 C119 C120 122.2(7) . . ?
N21 C119 C120 116.4(7) . . ?
C119 C120 C121 110.2(6) . . ?
C119 C120 C126 111.6(7) . . ?
C121 C120 C126 113.2(7) . . ?
C119 C120 H120 107.2 . . ?
C121 C120 H120 107.2 . . ?
C126 C120 H120 107.2 . . ?
C120 C121 C122 118.0(7) . . ?
C120 C121 H12C 107.8 . . ?
C122 C121 H12C 107.8 . . ?
C120 C121 H12D 107.8 . . ?
C122 C121 H12D 107.8 . . ?
H12C C121 H12D 107.1 . . ?
C121 C122 C123 112.4(10) . . ?
C121 C122 H12E 109.1 . . ?
C123 C122 H12E 109.1 . . ?
C121 C122 H12F 109.1 . . ?
C123 C122 H12F 109.1 . . ?
H12E C122 H12F 107.9 . . ?
C124 C123 C122 117.5(10) . . ?
C124 C123 H12G 107.9 . . ?
C122 C123 H12G 107.9 . . ?
C124 C123 H12H 107.9 . . ?
C122 C123 H12H 107.9 . . ?
H12G C123 H12H 107.2 . . ?
C123 C124 C125 115.7(9) . . ?
C123 C124 H12I 108.4 . . ?
C125 C124 H12I 108.4 . . ?
C123 C124 H12J 108.4 . . ?
C125 C124 H12J 108.4 . . ?
H12I C124 H12J 107.4 . . ?
C126 C125 C124 111.9(8) . . ?
C126 C125 H12K 109.2 . . ?
C124 C125 H12K 109.2 . . ?
C126 C125 H12L 109.2 . . ?
C124 C125 H12L 109.2 . . ?
H12K C125 H12L 107.9 . . ?
N22 C126 C125 111.2(7) . . ?
N22 C126 C120 109.4(6) . . ?
C125 C126 C120 116.6(7) . . ?
N22 C126 H126 106.3 . . ?
C125 C126 H126 106.3 . . ?
C120 C126 H126 106.3 . . ?
O15 C127 N22 121.4(7) . . ?
O15 C127 C128 123.7(7) . . ?
N22 C127 C128 114.9(7) . . ?
C129 C128 C127 110.7(7) . . ?
C129 C128 C134 115.5(6) . . ?
C127 C128 C134 107.7(7) . . ?
C129 C128 H128 107.6 . . ?
C127 C128 H128 107.6 . . ?
C134 C128 H128 107.6 . . ?
C128 C129 C130 113.0(7) . . ?
C128 C129 H12M 109.0 . . ?
C130 C129 H12M 109.0 . . ?
C128 C129 H12N 109.0 . . ?
C130 C129 H12N 109.0 . . ?
H12M C129 H12N 107.8 . . ?
C131 C130 C129 115.9(7) . . ?
C131 C130 H13A 108.3 . . ?
C129 C130 H13A 108.3 . . ?
C131 C130 H13B 108.3 . . ?
C129 C130 H13B 108.3 . . ?
H13A C130 H13B 107.4 . . ?
C130 C131 C132 114.0(7) . . ?
C130 C131 H13C 108.8 . . ?
C132 C131 H13C 108.8 . . ?
C130 C131 H13D 108.8 . . ?
C132 C131 H13D 108.8 . . ?
H13C C131 H13D 107.7 . . ?
C133 C132 C131 114.6(8) . . ?
C133 C132 H13E 108.6 . . ?
C131 C132 H13E 108.6 . . ?
C133 C132 H13F 108.6 . . ?
C131 C132 H13F 108.6 . . ?
H13E C132 H13F 107.6 . . ?
C132 C133 C134 118.6(8) . . ?
C132 C133 H13G 107.7 . . ?
C134 C133 H13G 107.7 . . ?
C132 C133 H13H 107.7 . . ?
C134 C133 H13H 107.7 . . ?
H13G C133 H13H 107.1 . . ?
N23 C134 C133 112.3(7) . . ?
N23 C134 C128 112.2(7) . . ?
C133 C134 C128 114.4(7) . . ?
N23 C134 H134 105.7 . . ?
C133 C134 H134 105.7 . . ?
C128 C134 H134 105.7 . . ?
O16 C135 N23 124.1(8) . . ?
O16 C135 C136 118.2(7) . . ?
N23 C135 C136 117.6(6) . . ?
C137 C136 C140 117.3(8) . . ?
C137 C136 C135 122.8(7) . . ?
C140 C136 C135 119.8(7) . . ?
N24 C137 C136 123.9(7) . . ?
N24 C137 H137 118.1 . . ?
C136 C137 H137 118.1 . . ?
N24 C138 C139 123.3(9) . . ?
N24 C138 H138 118.3 . . ?
C139 C138 H138 118.3 . . ?
C138 C139 C140 120.1(8) . . ?
C138 C139 H139 119.9 . . ?
C140 C139 H139 119.9 . . ?
C139 C140 C136 118.7(8) . . ?
C139 C140 H140 120.7 . . ?
C136 C140 H140 120.7 . . ?

loop_
_geom_bond_atom_site_label_1
_geom_bond_atom_site_label_2
_geom_bond_distance
_geom_bond_site_symmetry_2
_geom_bond_publ_flag
Ag1 N7 2.143(6) . ?
Ag1 N6 2.170(6) . ?
Ag2 N12 2.156(8) . ?
Ag2 N1 2.206(8) 1_556 ?
Ag2 O17 2.522(8) . ?
Ag3 N18 2.173(7) . ?
Ag3 N19 2.181(6) . ?
Ag4 N13 2.163(8) 1_554 ?
Ag4 N24 2.179(7) . ?
Ag4 O18 2.547(7) . ?
N1 C4 1.355(11) . ?
N1 C3 1.374(12) . ?
N1 Ag2 2.206(8) 1_554 ?
N2 C1 1.314(11) . ?
N2 C7 1.457(11) . ?
N2 H2N 0.8700 . ?
N3 C14 1.349(10) . ?
N3 C15 1.466(10) . ?
N3 H3N 0.8700 . ?
N4 C22 1.378(10) . ?
N4 C23 1.445(10) . ?
N4 H4N 0.8700 . ?
N5 C30 1.347(10) . ?
N5 C31 1.402(9) . ?
N5 H5N 0.8700 . ?
N6 C34 1.308(11) . ?
N6 C33 1.310(11) . ?
N7 C40 1.347(11) . ?
N7 C36 1.352(11) . ?
N8 C38 1.389(9) . ?
N8 C41 1.394(9) . ?
N8 H8N 0.8700 . ?
N9 C49 1.347(10) . ?
N9 C48 1.460(11) . ?
N9 H9N 0.8700 . ?
N10 C57 1.322(11) . ?
N10 C56 1.476(11) . ?
N10 H10N 0.8700 . ?
N11 C65 1.341(10) . ?
N11 C64 1.477(11) . ?
N11 H11N 0.8700 . ?
N12 C68 1.384(12) . ?
N12 C67 1.411(11) . ?
N13 C74 1.374(12) . ?
N13 C73 1.405(12) . ?
N13 Ag4 2.163(8) 1_556 ?
N14 C71 1.329(10) . ?
N14 C77 1.497(11) . ?
N14 H14N 0.8700 . ?
N15 C84 1.326(11) . ?
N15 C85 1.459(11) . ?
N15 H15N 0.8700 . ?
N16 C92 1.347(11) . ?
N16 C93 1.470(11) . ?
N16 H16N 0.8700 . ?
N17 C100 1.367(10) . ?
N17 C101 1.421(10) . ?
N17 H17N 0.8700 . ?
N18 C104 1.300(13) . ?
N18 C103 1.321(11) . ?
N19 C106 1.316(12) . ?
N19 C110 1.346(11) . ?
N20 C111 1.387(10) . ?
N20 C108 1.390(10) . ?
N20 H20N 0.8700 . ?
N21 C119 1.355(11) . ?
N21 C118 1.500(11) . ?
N21 H21N 0.8700 . ?
N22 C127 1.335(9) . ?
N22 C126 1.466(10) . ?
N22 H22N 0.8700 . ?
N23 C135 1.314(9) . ?
N23 C134 1.446(11) . ?
N23 H23N 0.8700 . ?
N24 C138 1.339(11) . ?
N24 C137 1.384(11) . ?
O1 C1 1.270(10) . ?
O2 C14 1.234(9) . ?
O3 C22 1.220(10) . ?
O4 C30 1.228(10) . ?
O5 C41 1.223(9) . ?
O6 C49 1.263(10) . ?
O7 C57 1.245(11) . ?
O8 C65 1.233(9) . ?
O9 C71 1.227(9) . ?
O10 C84 1.226(10) . ?
O11 C92 1.284(10) . ?
O12 C100 1.230(9) . ?
O13 C111 1.240(9) . ?
O14 C119 1.249(10) . ?
O15 C127 1.237(9) . ?
O16 C135 1.252(9) . ?
C1 C2 1.529(13) . ?
C2 C6 1.379(11) . ?
C2 C3 1.386(12) . ?
C3 H3 0.9400 . ?
C4 C5 1.343(15) . ?
C4 H4 0.9400 . ?
C5 C6 1.369(15) . ?
C5 H5 0.9400 . ?
C6 H6 0.9400 . ?
C7 C8 1.526(12) . ?
C7 C13 1.563(11) . ?
C7 H7 0.9900 . ?
C8 C9 1.546(15) . ?
C8 H8A 0.9800 . ?
C8 H8B 0.9800 . ?
C9 C10 1.493(14) . ?
C9 H9C 0.9800 . ?
C9 H9D 0.9800 . ?
C10 C11 1.518(14) . ?
C10 H10A 0.9800 . ?
C10 H10B 0.9800 . ?
C11 C12 1.510(14) . ?
C11 H11C 0.9800 . ?
C11 H11D 0.9800 . ?
C12 C13 1.542(11) . ?
C12 H12A 0.9800 . ?
C12 H12B 0.9800 . ?
C13 C14 1.514(10) . ?
C13 H13 0.9900 . ?
C15 C16 1.507(12) . ?
C15 C21 1.579(11) . ?
C15 H15 0.9900 . ?
C16 C17 1.557(13) . ?
C16 H16A 0.9800 . ?
C16 H16B 0.9800 . ?
C17 C18 1.536(15) . ?
C17 H17A 0.9800 . ?
C17 H17B 0.9800 . ?
C18 C19 1.505(17) . ?
C18 H18A 0.9800 . ?
C18 H18B 0.9800 . ?
C19 C20 1.568(14) . ?
C19 H19A 0.9800 . ?
C19 H19B 0.9800 . ?
C20 C21 1.544(12) . ?
C20 H20A 0.9800 . ?
C20 H20B 0.9800 . ?
C21 C22 1.536(11) . ?
C21 H21 0.9900 . ?
C23 C24 1.554(12) . ?
C23 C29 1.568(12) . ?
C23 H23 0.9900 . ?
C24 C25 1.531(15) . ?
C24 H24A 0.9800 . ?
C24 H24B 0.9800 . ?
C25 C26 1.525(16) . ?
C25 H25A 0.9800 . ?
C25 H25B 0.9800 . ?
C26 C27 1.532(15) . ?
C26 H26A 0.9800 . ?
C26 H26B 0.9800 . ?
C27 C28 1.551(13) . ?
C27 H27A 0.9800 . ?
C27 H27B 0.9800 . ?
C28 C29 1.579(10) . ?
C28 H28A 0.9800 . ?
C28 H28B 0.9800 . ?
C29 C30 1.515(10) . ?
C29 H29 0.9900 . ?
C31 C35 1.373(11) . ?
C31 C32 1.374(11) . ?
C32 C33 1.369(11) . ?
C32 H32 0.9400 . ?
C33 H33 0.9400 . ?
C34 C35 1.391(11) . ?
C34 H34 0.9400 . ?
C35 H35 0.9400 . ?
C36 C37 1.374(11) . ?
C36 H36 0.9400 . ?
C37 C38 1.385(10) . ?
C37 H37 0.9400 . ?
C38 C39 1.412(11) . ?
C39 C40 1.385(11) . ?
C39 H39 0.9400 . ?
C40 H40 0.9400 . ?
C41 C42 1.520(10) . ?
C42 C43 1.515(11) . ?
C42 C48 1.547(13) . ?
C42 H42 0.9900 . ?
C43 C44 1.523(12) . ?
C43 H43A 0.9800 . ?
C43 H43B 0.9800 . ?
C44 C45 1.538(4) . ?
C44 H44A 0.9800 . ?
C44 H44B 0.9800 . ?
C45 C46 1.535(4) . ?
C45 H45A 0.9800 . ?
C45 H45B 0.9800 . ?
C46 C47 1.540(4) . ?
C46 H46A 0.9800 . ?
C46 H46B 0.9800 . ?
C47 C48 1.542(4) . ?
C47 H47A 0.9800 . ?
C47 H47B 0.9800 . ?
C48 H48 0.9900 . ?
C49 C50 1.506(13) . ?
C50 C51 1.528(12) . ?
C50 C56 1.567(13) . ?
C50 H50 0.9900 . ?
C51 C52 1.407(17) . ?
C51 H51A 0.9800 . ?
C51 H51B 0.9800 . ?
C52 C53 1.545(19) . ?
C52 H52A 0.9800 . ?
C52 H52B 0.9800 . ?
C53 C54 1.521(19) . ?
C53 H53A 0.9800 . ?
C53 H53B 0.9800 . ?
C54 C55 1.474(15) . ?
C54 H54A 0.9800 . ?
C54 H54B 0.9800 . ?
C55 C56 1.571(14) . ?
C55 H55A 0.9800 . ?
C55 H55B 0.9800 . ?
C56 H56 0.9900 . ?
C57 C58 1.539(12) . ?
C58 C59 1.523(12) . ?
C58 C64 1.575(13) . ?
C58 H58 0.9900 . ?
C59 C60 1.585(17) . ?
C59 H59A 0.9800 . ?
C59 H59B 0.9800 . ?
C60 C61 1.499(18) . ?
C60 H60A 0.9800 . ?
C60 H60B 0.9800 . ?
C61 C62 1.486(17) . ?
C61 H61A 0.9800 . ?
C61 H61B 0.9800 . ?
C62 C63 1.572(15) . ?
C62 H62A 0.9800 . ?
C62 H62B 0.9800 . ?
C63 C64 1.563(14) . ?
C63 H63A 0.9800 . ?
C63 H63B 0.9800 . ?
C64 H64 0.9900 . ?
C65 C66 1.511(11) . ?
C66 C67 1.299(12) . ?
C66 C70 1.409(12) . ?
C67 H67 0.9400 . ?
C68 C69 1.397(15) . ?
C68 H68 0.9400 . ?
C69 C70 1.378(14) . ?
C69 H69 0.9400 . ?
C70 H70 0.9400 . ?
C71 C72 1.505(11) . ?
C72 C73 1.312(13) . ?
C72 C76 1.441(12) . ?
C73 H73 0.9400 . ?
C74 C75 1.392(14) . ?
C74 H74 0.9400 . ?
C75 C76 1.392(13) . ?
C75 H75 0.9400 . ?
C76 H76 0.9400 . ?
C77 C78 1.499(13) . ?
C77 C83 1.559(12) . ?
C77 H77 0.9900 . ?
C78 C79 1.553(15) . ?
C78 H78A 0.9800 . ?
C78 H78B 0.9800 . ?
C79 C80 1.538(4) . ?
C79 H79A 0.9800 . ?
C79 H79B 0.9800 . ?
C80 C81 1.540(4) . ?
C80 H80A 0.9800 . ?
C80 H80B 0.9800 . ?
C81 C82 1.535(4) . ?
C81 H81A 0.9800 . ?
C81 H81B 0.9800 . ?
C82 C83 1.538(4) . ?
C82 H82A 0.9800 . ?
C82 H82B 0.9800 . ?
C83 C84 1.528(11) . ?
C83 H83 0.9900 . ?
C85 C91 1.539(13) . ?
C85 C86 1.572(14) . ?
C85 H85 0.9900 . ?
C86 C87 1.536(4) . ?
C86 H86A 0.9800 . ?
C86 H86B 0.9800 . ?
C87 C88 1.539(4) . ?
C87 H87A 0.9800 . ?
C87 H87B 0.9800 . ?
C88 C89' 1.42(4) . ?
C88 C89 1.540(5) . ?
C88 H88A 0.9800 . ?
C88 H88B 0.9800 . ?
C89 C90 1.537(4) . ?
C89 H89A 0.9800 . ?
C89 H89B 0.9800 . ?
C89' C90 1.40(4) . ?
C89' H89C 0.9800 . ?
C89' H89D 0.9800 . ?
C90 C91 1.537(4) . ?
C90 H90A 0.9800 . ?
C90 H90B 0.9800 . ?
C91 C92 1.496(12) . ?
C91 H91 0.9900 . ?
C93 C99 1.538(14) . ?
C93 C94 1.561(13) . ?
C93 H93 0.9900 . ?
C94 C95 1.542(4) . ?
C94 H94A 0.9800 . ?
C94 H94B 0.9800 . ?
C95 C96 1.538(4) . ?
C95 H95A 0.9800 . ?
C95 H95B 0.9800 . ?
C96 C97 1.538(4) . ?
C96 H96A 0.9800 . ?
C96 H96B 0.9800 . ?
C97 C98 1.536(4) . ?
C97 H97A 0.9800 . ?
C97 H97B 0.9800 . ?
C98 C99 1.561(12) . ?
C98 H98A 0.9800 . ?
C98 H98B 0.9800 . ?
C99 C100 1.554(11) . ?
C99 H99 0.9900 . ?
C101 C102 1.381(12) . ?
C101 C105 1.418(11) . ?
C102 C103 1.396(12) . ?
C102 H102 0.9400 . ?
C103 H103 0.9400 . ?
C104 C105 1.367(13) . ?
C104 H104 0.9400 . ?
C105 H105 0.9400 . ?
C106 C107 1.361(12) . ?
C106 H106 0.9400 . ?
C107 C108 1.392(11) . ?
C107 H107 0.9400 . ?
C108 C109 1.393(10) . ?
C109 C110 1.379(12) . ?
C109 H109 0.9400 . ?
C110 H110 0.9400 . ?
C111 C112 1.495(10) . ?
C112 C113 1.527(11) . ?
C112 C118 1.571(12) . ?
C112 H112 0.9900 . ?
C113 C114 1.564(12) . ?
C113 H11E 0.9800 . ?
C113 H11F 0.9800 . ?
C114 C115 1.536(4) . ?
C114 H11G 0.9800 . ?
C114 H11H 0.9800 . ?
C115 C116 1.539(4) . ?
C115 H11I 0.9800 . ?
C115 H11J 0.9800 . ?
C116 C117 1.539(4) . ?
C116 H11K 0.9800 . ?
C116 H11L 0.9800 . ?
C117 C118 1.533(13) . ?
C117 H11M 0.9800 . ?
C117 H11O 0.9800 . ?
C118 H118 0.9900 . ?
C119 C120 1.537(12) . ?
C120 C121 1.538(4) . ?
C120 C126 1.556(11) . ?
C120 H120 0.9900 . ?
C121 C122 1.540(4) . ?
C121 H12C 0.9800 . ?
C121 H12D 0.9800 . ?
C122 C123 1.540(4) . ?
C122 H12E 0.9800 . ?
C122 H12F 0.9800 . ?
C123 C124 1.539(4) . ?
C123 H12G 0.9800 . ?
C123 H12H 0.9800 . ?
C124 C125 1.539(4) . ?
C124 H12I 0.9800 . ?
C124 H12J 0.9800 . ?
C125 C126 1.535(4) . ?
C125 H12K 0.9800 . ?
C125 H12L 0.9800 . ?
C126 H126 0.9900 . ?
C127 C128 1.529(11) . ?
C128 C129 1.504(12) . ?
C128 C134 1.616(11) . ?
C128 H128 0.9900 . ?
C129 C130 1.554(13) . ?
C129 H12M 0.9800 . ?
C129 H12N 0.9800 . ?
C130 C131 1.526(13) . ?
C130 H13A 0.9800 . ?
C130 H13B 0.9800 . ?
C131 C132 1.526(12) . ?
C131 H13C 0.9800 . ?
C131 H13D 0.9800 . ?
C132 C133 1.499(13) . ?
C132 H13E 0.9800 . ?
C132 H13F 0.9800 . ?
C133 C134 1.524(11) . ?
C133 H13G 0.9800 . ?
C133 H13H 0.9800 . ?
C134 H134 0.9900 . ?
C135 C136 1.507(11) . ?
C136 C137 1.390(12) . ?
C136 C140 1.402(10) . ?
C137 H137 0.9400 . ?
C138 C139 1.367(13) . ?
C138 H138 0.9400 . ?
C139 C140 1.400(13) . ?
C139 H139 0.9400 . ?
C140 H140 0.9400 . ?

loop_
_geom_torsion_atom_site_label_1
_geom_torsion_atom_site_label_2
_geom_torsion_atom_site_label_3
_geom_torsion_atom_site_label_4
_geom_torsion
_geom_torsion_site_symmetry_1
_geom_torsion_site_symmetry_2
_geom_torsion_site_symmetry_3
_geom_torsion_site_symmetry_4
_geom_torsion_publ_flag
C7 N2 C1 O1 -11.2(12) . . . . ?
C7 N2 C1 C2 164.1(7) . . . . ?
O1 C1 C2 C6 -23.4(11) . . . . ?
N2 C1 C2 C6 161.1(8) . . . . ?
O1 C1 C2 C3 154.7(7) . . . . ?
N2 C1 C2 C3 -20.8(11) . . . . ?
C4 N1 C3 C2 0.5(13) . . . . ?
Ag2 N1 C3 C2 -173.7(6) 1_554 . . . ?
C6 C2 C3 N1 -0.9(12) . . . . ?
C1 C2 C3 N1 -179.1(8) . . . . ?
C3 N1 C4 C5 1.3(15) . . . . ?
Ag2 N1 C4 C5 175.3(8) 1_554 . . . ?
N1 C4 C5 C6 -2.6(17) . . . . ?
C4 C5 C6 C2 2.1(16) . . . . ?
C3 C2 C6 C5 -0.4(13) . . . . ?
C1 C2 C6 C5 177.9(9) . . . . ?
C1 N2 C7 C8 130.5(8) . . . . ?
C1 N2 C7 C13 -100.3(8) . . . . ?
N2 C7 C8 C9 174.3(7) . . . . ?
C13 C7 C8 C9 47.1(11) . . . . ?
C7 C8 C9 C10 -90.7(11) . . . . ?
C8 C9 C10 C11 69.5(13) . . . . ?
C9 C10 C11 C12 -54.9(13) . . . . ?
C10 C11 C12 C13 75.8(11) . . . . ?
C11 C12 C13 C14 151.7(8) . . . . ?
C11 C12 C13 C7 -83.2(10) . . . . ?
N2 C7 C13 C14 27.7(8) . . . . ?
C8 C7 C13 C14 154.4(7) . . . . ?
N2 C7 C13 C12 -98.7(8) . . . . ?
C8 C7 C13 C12 28.0(10) . . . . ?
C15 N3 C14 O2 3.2(12) . . . . ?
C15 N3 C14 C13 -173.3(7) . . . . ?
C12 C13 C14 O2 39.2(11) . . . . ?
C7 C13 C14 O2 -88.8(9) . . . . ?
C12 C13 C14 N3 -144.3(7) . . . . ?
C7 C13 C14 N3 87.7(8) . . . . ?
C14 N3 C15 C16 -97.4(9) . . . . ?
C14 N3 C15 C21 130.7(8) . . . . ?
N3 C15 C16 C17 142.4(8) . . . . ?
C21 C15 C16 C17 -89.9(9) . . . . ?
C15 C16 C17 C18 68.1(12) . . . . ?
C16 C17 C18 C19 -51.2(14) . . . . ?
C17 C18 C19 C20 69.6(13) . . . . ?
C18 C19 C20 C21 -81.5(12) . . . . ?
C19 C20 C21 C22 155.1(9) . . . . ?
C19 C20 C21 C15 31.3(12) . . . . ?
N3 C15 C21 C22 53.0(9) . . . . ?
C16 C15 C21 C22 -76.7(9) . . . . ?
N3 C15 C21 C20 175.5(7) . . . . ?
C16 C15 C21 C20 45.7(10) . . . . ?
C23 N4 C22 O3 7.4(13) . . . . ?
C23 N4 C22 C21 -174.2(7) . . . . ?
C20 C21 C22 O3 -41.4(11) . . . . ?
C15 C21 C22 O3 84.2(10) . . . . ?
C20 C21 C22 N4 140.3(8) . . . . ?
C15 C21 C22 N4 -94.1(9) . . . . ?
C22 N4 C23 C24 137.7(8) . . . . ?
C22 N4 C23 C29 -96.7(9) . . . . ?
N4 C23 C24 C25 161.4(8) . . . . ?
C29 C23 C24 C25 34.7(11) . . . . ?
C23 C24 C25 C26 -85.8(12) . . . . ?
C24 C25 C26 C27 70.9(14) . . . . ?
C25 C26 C27 C28 -54.7(15) . . . . ?
C26 C27 C28 C29 71.6(11) . . . . ?
N4 C23 C29 C30 46.3(9) . . . . ?
C24 C23 C29 C30 169.3(7) . . . . ?
N4 C23 C29 C28 -76.9(8) . . . . ?
C24 C23 C29 C28 46.2(9) . . . . ?
C27 C28 C29 C30 145.3(7) . . . . ?
C27 C28 C29 C23 -92.5(8) . . . . ?
C31 N5 C30 O4 14.2(14) . . . . ?
C31 N5 C30 C29 -164.0(8) . . . . ?
C23 C29 C30 O4 -91.9(9) . . . . ?
C28 C29 C30 O4 33.5(11) . . . . ?
C23 C29 C30 N5 86.3(8) . . . . ?
C28 C29 C30 N5 -148.3(7) . . . . ?
C30 N5 C31 C35 -3.6(13) . . . . ?
C30 N5 C31 C32 175.0(8) . . . . ?
C35 C31 C32 C33 2.9(13) . . . . ?
N5 C31 C32 C33 -175.7(8) . . . . ?
C34 N6 C33 C32 -1.8(14) . . . . ?
Ag1 N6 C33 C32 -179.2(7) . . . . ?
C31 C32 C33 N6 -1.2(14) . . . . ?
C33 N6 C34 C35 3.2(14) . . . . ?
Ag1 N6 C34 C35 -179.4(7) . . . . ?
C32 C31 C35 C34 -1.7(12) . . . . ?
N5 C31 C35 C34 176.8(8) . . . . ?
N6 C34 C35 C31 -1.4(14) . . . . ?
C40 N7 C36 C37 -6.0(13) . . . . ?
Ag1 N7 C36 C37 -173.8(7) . . . . ?
N7 C36 C37 C38 4.7(14) . . . . ?
C36 C37 C38 N8 178.0(8) . . . . ?
C36 C37 C38 C39 -2.1(12) . . . . ?
C41 N8 C38 C37 3.4(13) . . . . ?
C41 N8 C38 C39 -176.5(8) . . . . ?
C37 C38 C39 C40 1.3(13) . . . . ?
N8 C38 C39 C40 -178.8(8) . . . . ?
C36 N7 C40 C39 5.0(14) . . . . ?
Ag1 N7 C40 C39 172.5(7) . . . . ?
C38 C39 C40 N7 -2.9(15) . . . . ?
C38 N8 C41 O5 11.6(12) . . . . ?
C38 N8 C41 C42 -167.5(7) . . . . ?
O5 C41 C42 C43 33.7(11) . . . . ?
N8 C41 C42 C43 -147.2(7) . . . . ?
O5 C41 C42 C48 -95.4(9) . . . . ?
N8 C41 C42 C48 83.7(8) . . . . ?
C41 C42 C43 C44 139.6(8) . . . . ?
C48 C42 C43 C44 -95.5(9) . . . . ?
C42 C43 C44 C45 69.8(12) . . . . ?
C43 C44 C45 C46 -46.3(15) . . . . ?
C44 C45 C46 C47 61.2(17) . . . . ?
C45 C46 C47 C48 -78.4(18) . . . . ?
C49 N9 C48 C47 144.0(9) . . . . ?
C49 N9 C48 C42 -94.4(9) . . . . ?
C46 C47 C48 N9 154.9(12) . . . . ?
C46 C47 C48 C42 32.6(16) . . . . ?
C43 C42 C48 N9 -71.4(8) . . . . ?
C41 C42 C48 N9 55.2(8) . . . . ?
C43 C42 C48 C47 46.3(11) . . . . ?
C41 C42 C48 C47 172.9(8) . . . . ?
C48 N9 C49 O6 4.3(12) . . . . ?
C48 N9 C49 C50 -174.7(7) . . . . ?
O6 C49 C50 C51 -48.9(11) . . . . ?
N9 C49 C50 C51 130.0(8) . . . . ?
O6 C49 C50 C56 78.5(10) . . . . ?
N9 C49 C50 C56 -102.5(8) . . . . ?
C49 C50 C51 C52 157.1(11) . . . . ?
C56 C50 C51 C52 30.6(15) . . . . ?
C50 C51 C52 C53 -79.1(18) . . . . ?
C51 C52 C53 C54 62(2) . . . . ?
C52 C53 C54 C55 -46(2) . . . . ?
C53 C54 C55 C56 67.5(18) . . . . ?
C57 N10 C56 C50 133.1(9) . . . . ?
C57 N10 C56 C55 -99.1(10) . . . . ?
C49 C50 C56 N10 49.2(9) . . . . ?
C51 C50 C56 N10 174.8(8) . . . . ?
C49 C50 C56 C55 -76.7(9) . . . . ?
C51 C50 C56 C55 48.9(11) . . . . ?
C54 C55 C56 N10 145.0(9) . . . . ?
C54 C55 C56 C50 -90.4(11) . . . . ?
C56 N10 C57 O7 -0.6(16) . . . . ?
C56 N10 C57 C58 -179.7(8) . . . . ?
O7 C57 C58 C59 32.0(13) . . . . ?
N10 C57 C58 C59 -148.9(9) . . . . ?
O7 C57 C58 C64 -96.3(11) . . . . ?
N10 C57 C58 C64 82.8(10) . . . . ?
C57 C58 C59 C60 148.6(9) . . . . ?
C64 C58 C59 C60 -86.1(10) . . . . ?
C58 C59 C60 C61 78.0(12) . . . . ?
C59 C60 C61 C62 -50.5(15) . . . . ?
C60 C61 C62 C63 62.3(15) . . . . ?
C61 C62 C63 C64 -86.7(13) . . . . ?
C65 N11 C64 C63 117.7(8) . . . . ?
C65 N11 C64 C58 -115.8(8) . . . . ?
C62 C63 C64 N11 173.9(8) . . . . ?
C62 C63 C64 C58 48.2(11) . . . . ?
C59 C58 C64 N11 -93.9(9) . . . . ?
C57 C58 C64 N11 33.4(9) . . . . ?
C59 C58 C64 C63 28.1(11) . . . . ?
C57 C58 C64 C63 155.4(7) . . . . ?
C64 N11 C65 O8 6.1(13) . . . . ?
C64 N11 C65 C66 -175.6(8) . . . . ?
O8 C65 C66 C67 147.3(8) . . . . ?
N11 C65 C66 C67 -31.0(12) . . . . ?
O8 C65 C66 C70 -32.5(11) . . . . ?
N11 C65 C66 C70 149.2(8) . . . . ?
C70 C66 C67 N12 -4.1(14) . . . . ?
C65 C66 C67 N12 176.1(8) . . . . ?
C68 N12 C67 C66 4.6(14) . . . . ?
Ag2 N12 C67 C66 -174.4(7) . . . . ?
C67 N12 C68 C69 -1.6(14) . . . . ?
Ag2 N12 C68 C69 177.3(7) . . . . ?
N12 C68 C69 C70 -1.3(15) . . . . ?
C68 C69 C70 C66 1.9(14) . . . . ?
C67 C66 C70 C69 0.6(13) . . . . ?
C65 C66 C70 C69 -179.6(8) . . . . ?
C77 N14 C71 O9 4.4(13) . . . . ?
C77 N14 C71 C72 -176.6(7) . . . . ?
O9 C71 C72 C73 148.4(9) . . . . ?
N14 C71 C72 C73 -30.6(12) . . . . ?
O9 C71 C72 C76 -30.3(11) . . . . ?
N14 C71 C72 C76 150.6(8) . . . . ?
C76 C72 C73 N13 -2.0(14) . . . . ?
C71 C72 C73 N13 179.3(8) . . . . ?
C74 N13 C73 C72 -0.2(14) . . . . ?
Ag4 N13 C73 C72 -177.9(7) 1_556 . . . ?
C73 N13 C74 C75 2.9(13) . . . . ?
Ag4 N13 C74 C75 -179.6(7) 1_556 . . . ?
N13 C74 C75 C76 -3.2(14) . . . . ?
C74 C75 C76 C72 0.8(13) . . . . ?
C73 C72 C76 C75 1.7(12) . . . . ?
C71 C72 C76 C75 -179.5(8) . . . . ?
C71 N14 C77 C78 115.5(9) . . . . ?
C71 N14 C77 C83 -118.3(8) . . . . ?
N14 C77 C78 C79 175.0(7) . . . . ?
C83 C77 C78 C79 49.5(11) . . . . ?
C77 C78 C79 C80 -89.8(12) . . . . ?
C78 C79 C80 C81 67.9(14) . . . . ?
C79 C80 C81 C82 -54.1(13) . . . . ?
C80 C81 C82 C83 75.5(9) . . . . ?
C81 C82 C83 C84 143.9(8) . . . . ?
C81 C82 C83 C77 -89.8(8) . . . . ?
N14 C77 C83 C84 36.2(9) . . . . ?
C78 C77 C83 C84 158.6(7) . . . . ?
N14 C77 C83 C82 -91.0(8) . . . . ?
C78 C77 C83 C82 31.4(10) . . . . ?
C85 N15 C84 O10 1.0(15) . . . . ?
C85 N15 C84 C83 -178.5(8) . . . . ?
C82 C83 C84 O10 32.2(13) . . . . ?
C77 C83 C84 O10 -96.8(11) . . . . ?
C82 C83 C84 N15 -148.4(8) . . . . ?
C77 C83 C84 N15 82.6(9) . . . . ?
C84 N15 C85 C91 126.7(9) . . . . ?
C84 N15 C85 C86 -105.1(10) . . . . ?
N15 C85 C86 C87 146.3(9) . . . . ?
C91 C85 C86 C87 -88.8(11) . . . . ?
C85 C86 C87 C88 55.1(17) . . . . ?
C86 C87 C88 C89' 13(3) . . . . ?
C86 C87 C88 C89 -38(2) . . . . ?
C87 C88 C89 C90 61(2) . . . . ?
C87 C88 C89' C90 -56(6) . . . . ?
C88 C89' C90 C91 38(7) . . . . ?
C88 C89 C90 C91 -78.8(19) . . . . ?
C89' C90 C91 C92 107(3) . . . . ?
C89 C90 C91 C92 157.3(10) . . . . ?
C89' C90 C91 C85 -20(3) . . . . ?
C89 C90 C91 C85 30.5(14) . . . . ?
N15 C85 C91 C92 52.7(9) . . . . ?
C86 C85 C91 C92 -72.5(9) . . . . ?
N15 C85 C91 C90 176.3(9) . . . . ?
C86 C85 C91 C90 51.1(11) . . . . ?
C93 N16 C92 O11 4.5(13) . . . . ?
C93 N16 C92 C91 -175.7(7) . . . . ?
C90 C91 C92 O11 -50.0(11) . . . . ?
C85 C91 C92 O11 77.7(10) . . . . ?
C90 C91 C92 N16 130.2(8) . . . . ?
C85 C91 C92 N16 -102.2(9) . . . . ?
C92 N16 C93 C99 -93.6(10) . . . . ?
C92 N16 C93 C94 142.1(9) . . . . ?
N16 C93 C94 C95 162.5(9) . . . . ?
C99 C93 C94 C95 38.1(13) . . . . ?
C93 C94 C95 C96 -87.1(13) . . . . ?
C94 C95 C96 C97 68.3(13) . . . . ?
C95 C96 C97 C98 -49.1(14) . . . . ?
C96 C97 C98 C99 71.7(11) . . . . ?
N16 C93 C99 C100 48.4(9) . . . . ?
C94 C93 C99 C100 167.0(7) . . . . ?
N16 C93 C99 C98 -75.5(9) . . . . ?
C94 C93 C99 C98 43.1(10) . . . . ?
C97 C98 C99 C93 -95.5(9) . . . . ?
C97 C98 C99 C100 141.5(8) . . . . ?
C101 N17 C100 O12 9.1(14) . . . . ?
C101 N17 C100 C99 -171.3(8) . . . . ?
C93 C99 C100 O12 -93.9(10) . . . . ?
C98 C99 C100 O12 32.1(12) . . . . ?
C93 C99 C100 N17 86.5(8) . . . . ?
C98 C99 C100 N17 -147.4(7) . . . . ?
C100 N17 C101 C102 -8.2(14) . . . . ?
C100 N17 C101 C105 171.7(8) . . . . ?
C105 C101 C102 C103 -0.7(12) . . . . ?
N17 C101 C102 C103 179.2(8) . . . . ?
C104 N18 C103 C102 -3.6(14) . . . . ?
Ag3 N18 C103 C102 -178.0(7) . . . . ?
C101 C102 C103 N18 3.2(14) . . . . ?
C103 N18 C104 C105 1.6(15) . . . . ?
Ag3 N18 C104 C105 175.9(7) . . . . ?
N18 C104 C105 C101 0.6(15) . . . . ?
C102 C101 C105 C104 -1.0(12) . . . . ?
N17 C101 C105 C104 179.0(8) . . . . ?
C110 N19 C106 C107 3.3(15) . . . . ?
Ag3 N19 C106 C107 173.6(7) . . . . ?
N19 C106 C107 C108 -5.2(15) . . . . ?
C111 N20 C108 C107 171.7(8) . . . . ?
C111 N20 C108 C109 -6.1(14) . . . . ?
C106 C107 C108 N20 -173.7(9) . . . . ?
C106 C107 C108 C109 4.2(13) . . . . ?
N20 C108 C109 C110 176.0(9) . . . . ?
C107 C108 C109 C110 -1.8(14) . . . . ?
C106 N19 C110 C109 -0.7(15) . . . . ?
Ag3 N19 C110 C109 -171.3(8) . . . . ?
C108 C109 C110 N19 0.1(16) . . . . ?
C108 N20 C111 O13 11.9(13) . . . . ?
C108 N20 C111 C112 -165.5(8) . . . . ?
O13 C111 C112 C113 32.2(11) . . . . ?
N20 C111 C112 C113 -150.5(7) . . . . ?
O13 C111 C112 C118 -95.1(9) . . . . ?
N20 C111 C112 C118 82.3(8) . . . . ?
C111 C112 C113 C114 143.1(7) . . . . ?
C118 C112 C113 C114 -91.7(8) . . . . ?
C112 C113 C114 C115 69.6(12) . . . . ?
C113 C114 C115 C116 -50.6(15) . . . . ?
C114 C115 C116 C117 71.5(15) . . . . ?
C115 C116 C117 C118 -84.9(14) . . . . ?
C119 N21 C118 C117 140.4(8) . . . . ?
C119 N21 C118 C112 -94.6(9) . . . . ?
C116 C117 C118 N21 156.5(9) . . . . ?
C116 C117 C118 C112 32.8(13) . . . . ?
C111 C112 C118 N21 51.9(9) . . . . ?
C113 C112 C118 N21 -73.3(9) . . . . ?
C111 C112 C118 C117 170.8(8) . . . . ?
C113 C112 C118 C117 45.7(10) . . . . ?
C118 N21 C119 O14 5.0(12) . . . . ?
C118 N21 C119 C120 -177.8(7) . . . . ?
O14 C119 C120 C121 -44.2(12) . . . . ?
N21 C119 C120 C121 138.6(9) . . . . ?
O14 C119 C120 C126 82.5(9) . . . . ?
N21 C119 C120 C126 -94.7(9) . . . . ?
C119 C120 C121 C122 159.0(10) . . . . ?
C126 C120 C121 C122 33.2(14) . . . . ?
C120 C121 C122 C123 -84.6(13) . . . . ?
C121 C122 C123 C124 71.4(13) . . . . ?
C122 C123 C124 C125 -52.8(15) . . . . ?
C123 C124 C125 C126 67.2(13) . . . . ?
C127 N22 C126 C125 -98.5(9) . . . . ?
C127 N22 C126 C120 131.3(8) . . . . ?
C124 C125 C126 N22 143.6(8) . . . . ?
C124 C125 C126 C120 -90.1(9) . . . . ?
C119 C120 C126 N22 49.7(9) . . . . ?
C121 C120 C126 N22 174.7(8) . . . . ?
C119 C120 C126 C125 -77.6(8) . . . . ?
C121 C120 C126 C125 47.4(10) . . . . ?
C126 N22 C127 O15 6.3(13) . . . . ?
C126 N22 C127 C128 -171.2(7) . . . . ?
O15 C127 C128 C129 40.5(11) . . . . ?
N22 C127 C128 C129 -142.1(8) . . . . ?
O15 C127 C128 C134 -86.6(9) . . . . ?
N22 C127 C128 C134 90.8(8) . . . . ?
C127 C128 C129 C130 155.0(7) . . . . ?
C134 C128 C129 C130 -82.3(9) . . . . ?
C128 C129 C130 C131 78.6(10) . . . . ?
C129 C130 C131 C132 -57.2(12) . . . . ?
C130 C131 C132 C133 68.1(12) . . . . ?
C131 C132 C133 C134 -87.8(11) . . . . ?
C135 N23 C134 C133 131.5(8) . . . . ?
C135 N23 C134 C128 -98.0(9) . . . . ?
C132 C133 C134 N23 176.8(8) . . . . ?
C132 C133 C134 C128 47.4(11) . . . . ?
C129 C128 C134 N23 -100.7(8) . . . . ?
C127 C128 C134 N23 23.5(8) . . . . ?
C129 C128 C134 C133 28.7(10) . . . . ?
C127 C128 C134 C133 152.9(7) . . . . ?
C134 N23 C135 O16 -10.8(13) . . . . ?
C134 N23 C135 C136 168.9(7) . . . . ?
O16 C135 C136 C137 155.0(8) . . . . ?
N23 C135 C136 C137 -24.7(11) . . . . ?
O16 C135 C136 C140 -21.7(11) . . . . ?
N23 C135 C136 C140 158.6(7) . . . . ?
C138 N24 C137 C136 0.3(14) . . . . ?
Ag4 N24 C137 C136 -172.2(7) . . . . ?
C140 C136 C137 N24 -2.2(13) . . . . ?
C135 C136 C137 N24 -178.9(8) . . . . ?
C137 N24 C138 C139 1.1(14) . . . . ?
Ag4 N24 C138 C139 173.2(8) . . . . ?
N24 C138 C139 C140 -0.7(15) . . . . ?
C138 C139 C140 C136 -1.2(14) . . . . ?
C137 C136 C140 C139 2.5(12) . . . . ?
C135 C136 C140 C139 179.4(8) . . . . ?
